data_7712307
loop_
_publ_author_name
'Kong, Xiangjun'
'Shen, Yunjun'
'Bian, He-Dong'
'Zhang, Yuzhen'

_publ_section_title
;
 Platinum(II) Diimine Complexes Containing Phenylpyridine Ligands
 Decorated with Anionic closo-Monocarborane Clusters [CB11H12]-
;
_journal_name_full 'Dalton Transactions'
_journal_paper_doi 10.1039/D3DT00136A
_journal_year 2023
_chemical_formula_moiety 'C42 H50 B11 N3 Pt, 0.5(C3 H6 O)'
_chemical_formula_sum 'C43.5 H53 B11 N3 O0.5 Pt'
_chemical_formula_weight 968.92
_space_group_crystal_system monoclinic
_space_group_IT_number 15
_space_group_name_Hall '-C 2yc'
_space_group_name_H-M_alt 'C 1 2/c 1'
_atom_sites_solution_hydrogens geom
_atom_sites_solution_primary dual
_audit_creation_date 2023-02-01
_audit_creation_method
;
Olex2 1.5
(compiled 2022.04.07 svn.rca3783a0 for OlexSys, GUI svn.r6498)
;
_audit_update_record
;
2023-02-01 deposited with the CCDC.	2023-02-13 downloaded from the CCDC.
;
_cell_angle_alpha 90
_cell_angle_beta 100.113(3)
_cell_angle_gamma 90
_cell_formula_units_Z 16
_cell_length_a 14.7529(7)
_cell_length_b 34.2378(15)
_cell_length_c 40.5905(19)
_cell_measurement_reflns_used 9928
_cell_measurement_temperature 213.00
_cell_measurement_theta_max 53.961
_cell_measurement_theta_min 2.443
_cell_volume 20184.0(16)
_computing_cell_refinement 'SAINT v8.37A (Bruker, 2015)'
_computing_data_reduction 'SAINT v8.37A (Bruker, 2015)'
_computing_molecular_graphics 'Olex2 1.5 (Dolomanov et al., 2009)'
_computing_publication_material 'Olex2 1.5 (Dolomanov et al., 2009)'
_computing_structure_refinement 'SHELXL 2018/3 (Sheldrick, 2015)'
_computing_structure_solution 'SHELXT 2018/2 (Sheldrick, 2018)'
_diffrn_ambient_temperature 213.00
_diffrn_measured_fraction_theta_full 0.987
_diffrn_measured_fraction_theta_max 0.982
_diffrn_measurement_device_type 'Bruker D8 Venture'
_diffrn_measurement_method '\f and \w scans'
_diffrn_radiation_type GaK\a
_diffrn_radiation_wavelength 1.34139
_diffrn_reflns_av_R_equivalents 0.1599
_diffrn_reflns_av_unetI/netI 0.1662
_diffrn_reflns_Laue_measured_fraction_full 0.987
_diffrn_reflns_Laue_measured_fraction_max 0.982
_diffrn_reflns_limit_h_max 17
_diffrn_reflns_limit_h_min -18
_diffrn_reflns_limit_k_max 41
_diffrn_reflns_limit_k_min -39
_diffrn_reflns_limit_l_max 41
_diffrn_reflns_limit_l_min -49
_diffrn_reflns_number 94522
_diffrn_reflns_point_group_measured_fraction_full 0.987
_diffrn_reflns_point_group_measured_fraction_max 0.982
_diffrn_reflns_theta_full 53.594
_diffrn_reflns_theta_max 55.193
_diffrn_reflns_theta_min 2.443
_diffrn_source_current 2.86
_diffrn_source_power 0.1995708
_diffrn_source_voltage 69.78
_diffrn_standards_number 0
_exptl_absorpt_coefficient_mu 3.736
_exptl_absorpt_correction_T_max 0.7508
_exptl_absorpt_correction_T_min 0.4968
_exptl_absorpt_correction_type multi-scan
_exptl_absorpt_process_details
;
SADABS-2016/2 (Bruker,2016/2) was used for absorption correction.
wR2(int) was 0.1518 before and 0.0894 after correction.
The Ratio of minimum to maximum transmission is 0.6617.
The \l/2 correction factor is Not present.
;
_exptl_crystal_colour yellow
_exptl_crystal_colour_primary yellow
_exptl_crystal_density_diffrn 1.275
_exptl_crystal_description block
_exptl_crystal_F_000 7808
_exptl_crystal_size_max 0.03
_exptl_crystal_size_mid 0.02
_exptl_crystal_size_min 0.01
_refine_diff_density_max 2.735
_refine_diff_density_min -1.720
_refine_diff_density_rms 0.172
_refine_ls_extinction_method none
_refine_ls_goodness_of_fit_ref 1.037
_refine_ls_hydrogen_treatment constr
_refine_ls_matrix_type full
_refine_ls_number_parameters 1051
_refine_ls_number_reflns 19042
_refine_ls_number_restraints 497
_refine_ls_restrained_S_all 1.034
_refine_ls_R_factor_all 0.2179
_refine_ls_R_factor_gt 0.1160
_refine_ls_shift/su_max 0.001
_refine_ls_shift/su_mean 0.000
_refine_ls_structure_factor_coef Fsqd
_refine_ls_weighting_details 'w=1/[\s^2^(Fo^2^)+(0.1761P)^2^+32.9237P] where P=(Fo^2^+2Fc^2^)/3'
_refine_ls_weighting_scheme calc
_refine_ls_wR_factor_gt 0.2835
_refine_ls_wR_factor_ref 0.3436
_reflns_Friedel_coverage 0.000
_reflns_number_gt 8253
_reflns_number_total 19042
_reflns_threshold_expression 'I > 2\s(I)'
_cod_data_source_file d3dt00136a2.cif
_cod_data_source_block 220110kxj_0m
_cod_depositor_comments
;

2024-09-24
Z value and formula fixed to values more according to usual
chemical conventions.                 miguel
;
_cod_original_formula_sum 'C90 H112 B22 N6 O2 Pt2'
_cod_original_formula_weight 1937.85
_cod_original_formula_moiety '2(C42 H50 B11 N3 Pt), C3 H6 O, 1[CH3COCH3]'
_cod_original_formula_units_Z 8
_cod_database_code 7712307
_shelx_shelxl_version_number 2018/3
_shelx_space_group_comment
;
The symmetry employed for this shelxl refinement is uniquely defined
by the following loop, which should always be used as a source of
symmetry information in preference to the above space-group names.
They are only intended as comments.
;
_shelx_estimated_absorpt_t_max 0.964
_shelx_estimated_absorpt_t_min 0.896
_olex2_refinement_description
;
1. Fixed Uiso
 At 1.2 times of:
  All B(H) groups, All C(H) groups
 At 1.5 times of:
  All C(H,H,H) groups
2. Restrained distances
 C81-C78
 1.53 with sigma of 0.01
 C81-C82 = C81-C84
 1.53 with sigma of 0.01
 C29-C26 = C32-C29 = C31-C29 = C30-C29
 1.53 with sigma of 0.01
 C81-C83
 1.53 with sigma of 0.01
 C30-C32
 2.44 with sigma of 0.01
 C30-C31
 2.44 with sigma of 0.01
 H37-H42A = H31C-H84B_$1 = H25-H30A
 2.1 with sigma of 0.01
 H79-H82A
 2.1 with sigma of 0.01
 C84-C82 \\sim C82-C83
 with sigma of 0.02
3. Rigid bond restraints
 B9, B11, B4, B9, N1, C11
 with sigma for 1-2 distances of 0.005 and sigma for 1-3 distances of 0.005
 C39, C40, B6, B7
 with sigma for 1-2 distances of 0.005 and sigma for 1-3 distances of 0.005
 B9, B10
 with sigma for 1-2 distances of 0.002 and sigma for 1-3 distances of 0.002
 B8, B9
 with sigma for 1-2 distances of 0.005 and sigma for 1-3 distances of 0.005
4. Uiso/Uaniso restraints and constraints
C78 \\sim C77 \\sim C76 \\sim C75 \\sim C81 \\sim C82 \\sim C83 \\sim C84:
within 2A with sigma of 0.01 and sigma for terminal atoms of 0.02 within 2A
C29 \\sim C30 \\sim C31 \\sim C32: within 2A with sigma of 0.01 and sigma for
terminal atoms of 0.02 within 2A
C26 \\sim C27 \\sim C28 \\sim C29 \\sim C30 \\sim C31 \\sim C32: within 2A with
sigma of 0.01 and sigma for terminal atoms of 0.02 within 2A
C75 \\sim C76 \\sim C77 \\sim C78 \\sim C79 \\sim C80: within 2A with sigma of
0.01 and sigma for terminal atoms of 0.02 within 2A
C43 \\sim C44 \\sim C45 \\sim C46 \\sim C47 \\sim C48: within 2A with sigma of
0.01 and sigma for terminal atoms of 0.02 within 2A
C54 \\sim B12 \\sim B13 \\sim B14 \\sim B15 \\sim B16 \\sim B17 \\sim B18 \\sim
B19 \\sim B20 \\sim B21 \\sim B22: within 2A with sigma of 0.01 and sigma for
terminal atoms of 0.02 within 2A
C1 \\sim C2 \\sim C3 \\sim C4 \\sim C5 \\sim C6: within 2A with sigma of 0.01
and sigma for terminal atoms of 0.02 within 2A
C20 \\sim C23 \\sim C24 \\sim C28: within 2A with sigma of 0.01 and sigma for
terminal atoms of 0.02 within 2A
N6 \\sim C63 \\sim C64: within 2A with sigma of 0.01 and sigma for terminal
atoms of 0.02 within 2A
C68 \\sim C69 \\sim C70 \\sim C71 \\sim C72 \\sim C73 \\sim C74: within 2A with
sigma of 0.01 and sigma for terminal atoms of 0.02 within 2A
N2 \\sim C13 \\sim C14 \\sim C15 \\sim C16 \\sim C17: within 2A with sigma of
0.01 and sigma for terminal atoms of 0.02 within 2A
C65 \\sim C66 \\sim C67 \\sim C68 \\sim C69 \\sim C70: within 2A with sigma of
0.01 and sigma for terminal atoms of 0.02 within 2A
5.a Me refined with riding coordinates:
 C32(H32A,H32B,H32C), C84(H84A,H84B,H84C)
5.b Aromatic/amide H refined with riding coordinates:
 C2(H2), C3(H3), C4(H4), C5(H5), C8(H8), C9(H9), C11(H11), C13(H13), C14(H14),
 C16(H16), C19(H19), C21(H21), C22(H22), C24(H24), C25(H25), C27(H27), C28(H28),
  C34(H34), C35(H35), C37(H37), C38(H38), C44(H44), C45(H45), C46(H46),
 C47(H47), C50(H50), C51(H51), C53(H53), C55(H55), C56(H56), C58(H58), C61(H61),
  C63(H63), C64(H64), C66(H66), C67(H67), C69(H69), C70(H70), C80(H80),
 C79(H79), C77(H77), C76(H76)
5.c Fitted hexagon refined as free rotating group:
 C43(C44,C45,C46,C47,C48), C80(C79,C78,C77,C76,C75)
5.d Idealised Me refined as rotating group:
 C30(H30A,H30B,H30C), C31(H31A,H31B,H31C), C40(H40A,H40B,H40C), C41(H41A,H41B,
 H41C), C42(H42A,H42B,H42C), C72(H72A,H72B,H72C), C73(H73A,H73B,H73C), C74(H74A,
 H74B,H74C), C82(H82A,H82B,H82C), C83(H83A,H83B,H83C), C86(H86A,H86B,H86C),
 C87(H87A,H87B,H87C)
5.e Boron cage BH refined with riding coordinates:
 B1(H1), B2(H2A), B3(H3A), B4(H4A), B5(H5A), B6(H6), B7(H7), B8(H8A), B9(H9A),
 B10(H10), B11(H11A), B12(H12), B13(H13A), B14(H14A), B15(H15), B16(H16A),
 B17(H17), B18(H18), B19(H19A), B20(H20), B21(H21A), B22(H22A)
;
_smtbx_masks_special_details
;
A solvent mask was calculated and 589 electrons were 
found in a volume of 4859\%A^3^ in 2 voids per unit cell. 
This is consistent with the presence of 
1[CH3COCH3] per Formula Unit 
which account for 256 electrons 
per unit cell.
;
_smtbx_masks_void_probe_radius 1.2
_smtbx_masks_void_truncation_radius 1.2
_olex2_submission_special_instructions 'No special instructions were received'

loop_
_space_group_symop_operation_xyz
'x, y, z'
'-x, y, -z+1/2'
'x+1/2, y+1/2, z'
'-x+1/2, y+1/2, -z+1/2'
'-x, -y, -z'
'x, -y, z-1/2'
'-x+1/2, -y+1/2, -z'
'x+1/2, -y+1/2, z-1/2'

loop_
_atom_site_label
_atom_site_type_symbol
_atom_site_fract_x
_atom_site_fract_y
_atom_site_fract_z
_atom_site_U_iso_or_equiv
_atom_site_adp_type
_atom_site_occupancy
_atom_site_site_symmetry_order
_atom_site_calc_flag
_atom_site_refinement_flags_posn
_atom_site_refinement_flags_adp
_atom_site_refinement_flags_occupancy
_atom_site_disorder_assembly
_atom_site_disorder_group
Pt1 Pt 0.10571(5) 0.50341(2) 0.23096(2) 0.0608(3) Uani 1 1 d . . . . .
N1 N 0.0503(8) 0.5443(3) 0.1966(4) 0.055(3) Uani 1 1 d . U . . .
N2 N 0.1266(8) 0.4642(3) 0.2675(3) 0.051(3) Uani 1 1 d . U . . .
N3 N 0.1024(7) 0.4510(3) 0.2034(4) 0.053(3) Uani 1 1 d . . . . .
C1 C 0.1440(11) 0.5518(5) 0.2575(5) 0.075(4) Uani 1 1 d . U . . .
C2 C 0.2098(12) 0.5551(5) 0.2853(5) 0.079(4) Uani 1 1 d . U . . .
H2 H 0.236274 0.532149 0.295451 0.095 Uiso 1 1 calc R U . . .
C3 C 0.2397(13) 0.5910(5) 0.2994(5) 0.087(4) Uani 1 1 d . U . . .
H3 H 0.284010 0.591707 0.319057 0.104 Uiso 1 1 calc R U . . .
C4 C 0.2054(13) 0.6249(5) 0.2849(5) 0.087(4) Uani 1 1 d . U . . .
H4 H 0.226137 0.648626 0.295111 0.105 Uiso 1 1 calc R U . . .
C5 C 0.1442(13) 0.6257(5) 0.2571(5) 0.084(4) Uani 1 1 d . U . . .
H5 H 0.121009 0.649158 0.246913 0.100 Uiso 1 1 calc R U . . .
C6 C 0.1142(11) 0.5865(4) 0.2427(5) 0.074(4) Uani 1 1 d . U . . .
C7 C 0.0532(10) 0.5823(4) 0.2092(5) 0.068(5) Uani 1 1 d . . . . .
C8 C 0.0082(13) 0.6101(5) 0.1893(6) 0.083(6) Uani 1 1 d . . . . .
H8 H 0.013415 0.635924 0.197193 0.100 Uiso 1 1 calc R U . . .
C9 C -0.0463(18) 0.6035(5) 0.1576(6) 0.103(7) Uani 1 1 d . . . . .
H9 H -0.077886 0.623958 0.145009 0.124 Uiso 1 1 calc R U . . .
C10 C -0.0508(13) 0.5644(5) 0.1457(5) 0.083(6) Uani 1 1 d . . . . .
C11 C -0.0006(11) 0.5379(4) 0.1675(5) 0.068(5) Uani 1 1 d . U . . .
H11 H -0.003853 0.511742 0.160324 0.082 Uiso 1 1 calc R U . . .
C12 C -0.1078(14) 0.5555(6) 0.1150(6) 0.094(7) Uani 1 1 d . . . . .
C13 C 0.1302(10) 0.4721(5) 0.3002(4) 0.061(3) Uani 1 1 d . U . . .
H13 H 0.131557 0.498676 0.306114 0.073 Uiso 1 1 calc R U . . .
C14 C 0.1321(11) 0.4463(4) 0.3257(5) 0.065(3) Uani 1 1 d . U . . .
H14 H 0.139491 0.454579 0.348101 0.077 Uiso 1 1 calc R U . . .
C15 C 0.1224(11) 0.4055(5) 0.3169(5) 0.065(3) Uani 1 1 d . U . . .
C16 C 0.1187(10) 0.3962(4) 0.2830(4) 0.058(3) Uani 1 1 d . U . . .
H16 H 0.113416 0.369982 0.276218 0.069 Uiso 1 1 calc R U . . .
C17 C 0.1227(10) 0.4257(5) 0.2590(4) 0.059(3) Uani 1 1 d . U . . .
C18 C 0.1179(10) 0.4164(5) 0.2227(4) 0.064(5) Uani 1 1 d . . . . .
C19 C 0.1356(12) 0.3838(4) 0.2107(5) 0.069(5) Uani 1 1 d . . . . .
H19 H 0.140751 0.361838 0.224797 0.083 Uiso 1 1 calc R U . . .
C20 C 0.1481(12) 0.3785(5) 0.1771(4) 0.065(4) Uani 1 1 d . U . . .
C21 C 0.1301(10) 0.4116(5) 0.1581(5) 0.068(5) Uani 1 1 d . . . . .
H21 H 0.133189 0.410538 0.135190 0.082 Uiso 1 1 calc R U . . .
C22 C 0.1077(9) 0.4461(4) 0.1717(5) 0.053(4) Uani 1 1 d . . . . .
H22 H 0.095283 0.467724 0.157371 0.064 Uiso 1 1 calc R U . . .
C23 C 0.1718(13) 0.3388(5) 0.1636(5) 0.077(3) Uani 1 1 d . U . . .
C24 C 0.2054(14) 0.3090(5) 0.1853(5) 0.086(4) Uani 1 1 d . U . . .
H24 H 0.209747 0.311674 0.208567 0.103 Uiso 1 1 calc R U . . .
C25 C 0.2328(19) 0.2743(6) 0.1709(7) 0.132(10) Uani 1 1 d . . . . .
H25 H 0.252943 0.253135 0.185005 0.158 Uiso 1 1 calc DR U . . .
C26 C 0.2314(17) 0.2703(5) 0.1370(6) 0.103(5) Uani 1 1 d D U . . .
C27 C 0.2115(15) 0.3015(5) 0.1174(5) 0.093(4) Uani 1 1 d . U . . .
H27 H 0.218227 0.300888 0.094816 0.111 Uiso 1 1 calc R U . . .
C28 C 0.1811(14) 0.3343(5) 0.1310(5) 0.087(4) Uani 1 1 d . U . . .
H28 H 0.165135 0.355678 0.116666 0.104 Uiso 1 1 calc R U . . .
C29 C 0.2569(14) 0.2321(5) 0.1225(6) 0.132(5) Uani 1 1 d D U . . .
C30 C 0.3029(19) 0.2040(7) 0.1485(5) 0.179(9) Uani 1 1 d D U . . .
H30A H 0.346440 0.217923 0.165017 0.268 Uiso 1 1 calc DR U . . .
H30B H 0.335123 0.184189 0.137897 0.268 Uiso 1 1 calc R U . . .
H30C H 0.256809 0.191565 0.159337 0.268 Uiso 1 1 calc R U . . .
C31 C 0.1786(18) 0.2112(8) 0.1002(7) 0.193(10) Uani 1 1 d D U . . .
H31A H 0.123548 0.212576 0.110131 0.289 Uiso 1 1 calc R U . . .
H31B H 0.195167 0.184073 0.097727 0.289 Uiso 1 1 calc R U . . .
H31C H 0.167052 0.223620 0.078357 0.289 Uiso 1 1 calc DR U . . .
C32 C 0.318(2) 0.2374(7) 0.0965(6) 0.177(9) Uani 1 1 d D U . . .
H32A H 0.289592 0.255541 0.079435 0.265 Uiso 1 1 calc R U . . .
H32B H 0.377542 0.247663 0.107148 0.265 Uiso 1 1 calc R U . . .
H32C H 0.327137 0.212416 0.086219 0.265 Uiso 1 1 calc R U . . .
C33 C 0.1136(11) 0.3752(5) 0.3415(4) 0.062(4) Uani 1 1 d . . . . .
C34 C 0.1519(15) 0.3838(6) 0.3766(6) 0.100(7) Uani 1 1 d . . . . .
H34 H 0.177823 0.408442 0.382563 0.120 Uiso 1 1 calc R U . . .
C35 C 0.1496(14) 0.3551(6) 0.4011(5) 0.088(6) Uani 1 1 d . . . . .
H35 H 0.178238 0.359803 0.423357 0.105 Uiso 1 1 calc R U . . .
C36 C 0.1049(15) 0.3194(5) 0.3927(5) 0.080(6) Uani 1 1 d . . . . .
C37 C 0.0665(13) 0.3137(5) 0.3601(5) 0.072(5) Uani 1 1 d . . . . .
H37 H 0.035743 0.290088 0.353854 0.087 Uiso 1 1 calc DR U . . .
C38 C 0.0713(14) 0.3411(6) 0.3361(5) 0.085(6) Uani 1 1 d . . . . .
H38 H 0.042403 0.335448 0.314123 0.102 Uiso 1 1 calc R U . . .
C39 C 0.108(2) 0.2868(7) 0.4197(6) 0.123(8) Uani 1 1 d . U . . .
C40 C 0.049(2) 0.3070(8) 0.4455(6) 0.169(13) Uani 1 1 d . U . . .
H40A H 0.091325 0.318438 0.464112 0.254 Uiso 1 1 calc R U . . .
H40B H 0.011691 0.287416 0.453904 0.254 Uiso 1 1 calc R U . . .
H40C H 0.010081 0.327262 0.433979 0.254 Uiso 1 1 calc R U . . .
C41 C 0.2063(19) 0.2818(8) 0.4375(9) 0.186(16) Uani 1 1 d . . . . .
H41A H 0.242394 0.269750 0.422475 0.279 Uiso 1 1 calc R U . . .
H41B H 0.207487 0.265270 0.457025 0.279 Uiso 1 1 calc R U . . .
H41C H 0.232205 0.307128 0.444530 0.279 Uiso 1 1 calc R U . . .
C42 C 0.059(3) 0.2519(8) 0.4061(7) 0.183(15) Uani 1 1 d . . . . .
H42A H -0.001427 0.259113 0.394088 0.275 Uiso 1 1 calc DR U . . .
H42B H 0.052396 0.234213 0.424185 0.275 Uiso 1 1 calc R U . . .
H42C H 0.093426 0.239091 0.390881 0.275 Uiso 1 1 calc R U . . .
B1 B -0.1113(15) 0.5078(7) 0.0989(6) 0.085(7) Uani 1 1 d . . . . .
H1 H -0.069487 0.483492 0.111816 0.102 Uiso 1 1 calc R U . . .
B2 B -0.0574(17) 0.5477(6) 0.0787(7) 0.086(7) Uani 1 1 d . . . . .
H2A H 0.017702 0.548906 0.078439 0.103 Uiso 1 1 calc R U . . .
B3 B -0.1294(18) 0.5898(7) 0.0820(7) 0.097(8) Uani 1 1 d . . . . .
H3A H -0.099767 0.619694 0.083134 0.117 Uiso 1 1 calc R U . . .
B4 B -0.215(2) 0.5758(9) 0.1063(7) 0.118(9) Uani 1 1 d . U . . .
H4A H -0.237473 0.596586 0.124126 0.142 Uiso 1 1 calc R U . . .
B5 B -0.2058(16) 0.5267(7) 0.1143(6) 0.085(7) Uani 1 1 d . . . . .
H5A H -0.225517 0.514317 0.137325 0.101 Uiso 1 1 calc R U . . .
B6 B -0.1337(18) 0.5135(9) 0.0526(7) 0.108(8) Uani 1 1 d . U . . .
H6 H -0.106649 0.493492 0.035075 0.129 Uiso 1 1 calc R U . . .
B7 B -0.1479(19) 0.5652(9) 0.0452(8) 0.118(9) Uani 1 1 d . U . . .
H7 H -0.130218 0.579805 0.022712 0.142 Uiso 1 1 calc R U . . .
B8 B -0.246(2) 0.5787(9) 0.0610(7) 0.119(10) Uani 1 1 d . U . . .
H8A H -0.296252 0.600438 0.048220 0.143 Uiso 1 1 calc R U . . .
B9 B -0.289(2) 0.5438(10) 0.0817(8) 0.126(8) Uani 1 1 d . U . . .
H9A H -0.363681 0.543876 0.082980 0.151 Uiso 1 1 calc R U . . .
B10 B -0.2279(18) 0.4978(10) 0.0762(6) 0.109(9) Uani 1 1 d . U . . .
H10 H -0.261338 0.468638 0.073907 0.131 Uiso 1 1 calc R U . . .
B11 B -0.2385(19) 0.5345(10) 0.0443(8) 0.118(9) Uani 1 1 d . U . . .
H11A H -0.279692 0.526797 0.019555 0.142 Uiso 1 1 calc R U . . .
Pt2 Pt 0.38069(5) 0.44118(2) 0.25040(2) 0.0685(3) Uani 1 1 d . . . . .
N4 N 0.3797(8) 0.4013(4) 0.2871(4) 0.061(3) Uani 1 1 d . . . . .
N5 N 0.3759(9) 0.4072(4) 0.2057(4) 0.069(4) Uani 1 1 d . . . . .
N6 N 0.3455(8) 0.4822(4) 0.2147(4) 0.066(3) Uani 1 1 d . U . . .
C43 C 0.4132(8) 0.4753(3) 0.2911(3) 0.082(4) Uani 1 1 d G U . . .
C44 C 0.4450(8) 0.5135(3) 0.2913(3) 0.080(4) Uani 1 1 d G U . . .
H44 H 0.454433 0.525264 0.271210 0.096 Uiso 1 1 calc R U . . .
C45 C 0.4628(8) 0.5344(2) 0.3211(3) 0.084(4) Uani 1 1 d G U . . .
H45 H 0.484291 0.560204 0.321202 0.101 Uiso 1 1 calc R U . . .
C46 C 0.4488(9) 0.5170(3) 0.3507(3) 0.091(4) Uani 1 1 d G U . . .
H46 H 0.460827 0.531065 0.370895 0.110 Uiso 1 1 calc R U . . .
C47 C 0.4170(9) 0.4787(3) 0.3505(3) 0.087(4) Uani 1 1 d G U . . .
H47 H 0.407507 0.466986 0.370596 0.105 Uiso 1 1 calc R U . . .
C48 C 0.3992(8) 0.4579(2) 0.3207(3) 0.080(4) Uani 1 1 d G U . . .
C49 C 0.3792(11) 0.4165(5) 0.3187(5) 0.075(5) Uani 1 1 d . . . . .
C50 C 0.3697(13) 0.3954(5) 0.3450(5) 0.081(6) Uani 1 1 d . . . . .
H50 H 0.373596 0.407393 0.366010 0.097 Uiso 1 1 calc R U . . .
C51 C 0.3532(13) 0.3532(6) 0.3417(6) 0.091(6) Uani 1 1 d . . . . .
H51 H 0.344029 0.337780 0.359972 0.110 Uiso 1 1 calc R U . . .
C52 C 0.3519(12) 0.3374(5) 0.3105(6) 0.079(6) Uani 1 1 d . . . . .
C53 C 0.3641(12) 0.3609(5) 0.2836(5) 0.076(5) Uani 1 1 d . . . . .
H53 H 0.361921 0.349408 0.262501 0.092 Uiso 1 1 calc R U . . .
C54 C 0.3431(17) 0.2944(6) 0.3056(7) 0.115(4) Uani 1 1 d . U . . .
C55 C 0.4046(12) 0.3706(5) 0.2007(5) 0.075(5) Uani 1 1 d . . . . .
H55 H 0.421116 0.354156 0.219316 0.090 Uiso 1 1 calc R U . . .
C56 C 0.4107(13) 0.3565(6) 0.1698(6) 0.087(6) Uani 1 1 d . . . . .
H56 H 0.425995 0.330010 0.168283 0.104 Uiso 1 1 calc R U . . .
C57 C 0.3961(15) 0.3782(6) 0.1404(5) 0.089(6) Uani 1 1 d . . . . .
C58 C 0.3722(14) 0.4176(6) 0.1473(5) 0.094(6) Uani 1 1 d . . . . .
H58 H 0.361065 0.434766 0.128969 0.112 Uiso 1 1 calc R U . . .
C59 C 0.3639(12) 0.4333(5) 0.1788(5) 0.071(5) Uani 1 1 d . . . . .
C60 C 0.3400(12) 0.4727(5) 0.1823(5) 0.068(5) Uani 1 1 d . . . . .
C61 C 0.3052(11) 0.4993(6) 0.1570(5) 0.077(5) Uani 1 1 d . . . . .
H61 H 0.299713 0.491237 0.134616 0.093 Uiso 1 1 calc R U . . .
C62 C 0.2791(12) 0.5357(5) 0.1633(6) 0.074(5) Uani 1 1 d . . . . .
C63 C 0.2935(13) 0.5472(6) 0.1972(6) 0.085(5) Uani 1 1 d . U . . .
H63 H 0.284278 0.573104 0.203464 0.102 Uiso 1 1 calc R U . . .
C64 C 0.3218(12) 0.5184(6) 0.2211(5) 0.078(4) Uani 1 1 d . U . . .
H64 H 0.324416 0.525210 0.243636 0.094 Uiso 1 1 calc R U . . .
C65 C 0.2500(18) 0.5634(7) 0.1365(6) 0.113(5) Uani 1 1 d . U . . .
C66 C 0.1940(17) 0.5936(7) 0.1400(6) 0.116(5) Uani 1 1 d . U . . .
H66 H 0.173053 0.595181 0.160493 0.140 Uiso 1 1 calc R U . . .
C67 C 0.1632(19) 0.6230(7) 0.1165(7) 0.128(5) Uani 1 1 d . U . . .
H67 H 0.130548 0.644520 0.122815 0.154 Uiso 1 1 calc R U . . .
C68 C 0.180(2) 0.6206(8) 0.0861(7) 0.136(5) Uani 1 1 d . U . . .
C69 C 0.2373(19) 0.5858(7) 0.0794(7) 0.134(5) Uani 1 1 d . U . . .
H69 H 0.251835 0.582462 0.057912 0.161 Uiso 1 1 calc R U . . .
C70 C 0.2696(19) 0.5586(7) 0.1047(6) 0.126(5) Uani 1 1 d . U . . .
H70 H 0.304657 0.537030 0.099940 0.151 Uiso 1 1 calc R U . . .
C71 C 0.147(2) 0.6470(9) 0.0553(8) 0.149(6) Uani 1 1 d . U . . .
C72 C 0.085(2) 0.6757(9) 0.0669(8) 0.177(9) Uani 1 1 d . U . . .
H72A H 0.040932 0.662181 0.078120 0.266 Uiso 1 1 calc R U . . .
H72B H 0.051641 0.689919 0.047807 0.266 Uiso 1 1 calc R U . . .
H72C H 0.120500 0.693803 0.082286 0.266 Uiso 1 1 calc R U . . .
C73 C 0.083(2) 0.6240(8) 0.0269(7) 0.168(9) Uani 1 1 d . U . . .
H73A H 0.117234 0.603066 0.018838 0.251 Uiso 1 1 calc R U . . .
H73B H 0.059607 0.641583 0.008666 0.251 Uiso 1 1 calc R U . . .
H73C H 0.031126 0.612987 0.035783 0.251 Uiso 1 1 calc R U . . .
C74 C 0.231(2) 0.6639(9) 0.0432(7) 0.177(9) Uani 1 1 d . U . . .
H74A H 0.281168 0.666242 0.061979 0.265 Uiso 1 1 calc R U . . .
H74B H 0.215826 0.689408 0.033427 0.265 Uiso 1 1 calc R U . . .
H74C H 0.248898 0.646640 0.026510 0.265 Uiso 1 1 calc R U . . .
C80 C 0.4527(17) 0.3287(6) 0.1050(4) 0.186(7) Uani 1 1 d G U . . .
H80 H 0.482050 0.316161 0.124587 0.223 Uiso 1 1 calc R U . . .
C79 C 0.4600(17) 0.3133(5) 0.0738(5) 0.197(7) Uani 1 1 d G U . . .
H79 H 0.494248 0.290430 0.072404 0.237 Uiso 1 1 calc DR U . . .
C78 C 0.4167(19) 0.3318(6) 0.0448(4) 0.214(7) Uani 1 1 d DG U . . .
C77 C 0.3661(18) 0.3657(6) 0.0470(4) 0.208(7) Uani 1 1 d G U . . .
H77 H 0.336751 0.378230 0.027358 0.250 Uiso 1 1 calc R U . . .
C76 C 0.3588(17) 0.3811(5) 0.0781(6) 0.194(7) Uani 1 1 d G U . . .
H76 H 0.324552 0.403962 0.079540 0.232 Uiso 1 1 calc R U . . .
C75 C 0.4021(18) 0.3625(6) 0.1071(4) 0.183(7) Uani 1 1 d G U . . .
C81 C 0.405(2) 0.3110(9) 0.0109(6) 0.242(8) Uani 1 1 d D U . . .
C82 C 0.453(3) 0.2715(9) 0.0104(10) 0.276(12) Uani 1 1 d D U . . .
H82A H 0.513137 0.272574 0.024585 0.414 Uiso 1 1 calc DR U . . .
H82B H 0.459966 0.265306 -0.012325 0.414 Uiso 1 1 calc R U . . .
H82C H 0.416045 0.251502 0.018641 0.414 Uiso 1 1 calc R U . . .
C83 C 0.460(3) 0.3394(9) -0.0075(9) 0.247(12) Uani 1 1 d D U . . .
H83A H 0.423850 0.363072 -0.013004 0.371 Uiso 1 1 calc R U . . .
H83B H 0.471543 0.327321 -0.027913 0.371 Uiso 1 1 calc R U . . .
H83C H 0.517522 0.345902 0.006748 0.371 Uiso 1 1 calc R U . . .
C84 C 0.308(2) 0.3048(12) -0.0090(10) 0.281(12) Uani 1 1 d D U . . .
H84A H 0.273318 0.329088 -0.009591 0.422 Uiso 1 1 calc R U . . .
H84B H 0.311229 0.296796 -0.031604 0.422 Uiso 1 1 calc R U . . .
H84C H 0.276604 0.284776 0.001775 0.422 Uiso 1 1 calc R U . . .
B12 B 0.434(2) 0.2609(8) 0.3072(8) 0.119(4) Uani 1 1 d . U . . .
H12 H 0.506649 0.270514 0.309591 0.143 Uiso 1 1 calc R U . . .
B13 B 0.360(2) 0.2705(7) 0.2713(8) 0.117(4) Uani 1 1 d . U . . .
H13A H 0.382081 0.285729 0.249795 0.141 Uiso 1 1 calc R U . . .
B14 B 0.242(2) 0.2751(7) 0.2808(8) 0.118(4) Uani 1 1 d . U . . .
H14A H 0.183853 0.292323 0.266613 0.142 Uiso 1 1 calc R U . . .
B15 B 0.258(2) 0.2711(7) 0.3249(8) 0.115(4) Uani 1 1 d . U . . .
H15 H 0.212739 0.286915 0.339649 0.138 Uiso 1 1 calc R U . . .
B16 B 0.379(2) 0.2636(7) 0.3404(9) 0.117(4) Uani 1 1 d . U . . .
H16A H 0.414280 0.274528 0.365166 0.141 Uiso 1 1 calc R U . . .
B17 B 0.400(2) 0.2261(8) 0.2879(9) 0.121(4) Uani 1 1 d . U . . .
H17 H 0.453702 0.209239 0.277855 0.145 Uiso 1 1 calc R U . . .
B18 B 0.284(2) 0.2343(7) 0.2632(9) 0.119(4) Uani 1 1 d . U . . .
H18 H 0.259170 0.225809 0.236776 0.143 Uiso 1 1 calc R U . . .
B19 B 0.220(2) 0.2328(7) 0.2996(8) 0.120(4) Uani 1 1 d . U . . .
H19A H 0.147831 0.222007 0.297453 0.144 Uiso 1 1 calc R U . . .
B20 B 0.299(2) 0.2254(7) 0.3358(9) 0.118(4) Uani 1 1 d . U . . .
H20 H 0.281761 0.210261 0.358010 0.142 Uiso 1 1 calc R U . . .
B21 B 0.405(2) 0.2212(8) 0.3231(9) 0.120(4) Uani 1 1 d . U . . .
H21A H 0.458316 0.201454 0.337030 0.144 Uiso 1 1 calc R U . . .
B22 B 0.309(2) 0.1999(8) 0.2990(8) 0.120(4) Uani 1 1 d . U . . .
H22A H 0.294158 0.168252 0.295126 0.144 Uiso 1 1 calc R U . . .
O1 O 0.1814(17) 0.4467(6) 0.0907(5) 0.174(9) Uani 1 1 d . . . . .
C85 C 0.129(2) 0.4521(7) 0.0645(7) 0.120(9) Uani 1 1 d . . . . .
C86 C 0.1334(18) 0.4863(8) 0.0437(6) 0.127(9) Uani 1 1 d . . . . .
H86A H 0.156809 0.508261 0.057733 0.191 Uiso 1 1 calc R U . . .
H86B H 0.072397 0.492355 0.031595 0.191 Uiso 1 1 calc R U . . .
H86C H 0.174249 0.481029 0.027922 0.191 Uiso 1 1 calc R U . . .
C87 C 0.051(3) 0.4263(8) 0.0537(8) 0.189(15) Uani 1 1 d . . . . .
H87A H 0.073170 0.399806 0.052123 0.284 Uiso 1 1 calc R U . . .
H87B H 0.018716 0.434648 0.031929 0.284 Uiso 1 1 calc R U . . .
H87C H 0.009685 0.427284 0.069743 0.284 Uiso 1 1 calc R U . . .

loop_
_atom_site_aniso_label
_atom_site_aniso_U_11
_atom_site_aniso_U_22
_atom_site_aniso_U_33
_atom_site_aniso_U_23
_atom_site_aniso_U_13
_atom_site_aniso_U_12
Pt1 0.0640(4) 0.0438(4) 0.0762(6) -0.0015(4) 0.0169(4) -0.0015(3)
N1 0.050(7) 0.037(7) 0.082(9) 0.005(6) 0.021(6) -0.009(5)
N2 0.059(5) 0.031(5) 0.063(7) 0.011(5) 0.011(5) 0.012(4)
N3 0.041(6) 0.050(8) 0.070(10) -0.002(7) 0.014(6) -0.009(5)
C1 0.067(7) 0.052(6) 0.106(9) -0.013(7) 0.013(7) -0.027(6)
C2 0.079(7) 0.057(7) 0.102(9) -0.017(7) 0.021(7) -0.021(6)
C3 0.087(8) 0.067(7) 0.109(9) -0.021(7) 0.024(7) -0.023(7)
C4 0.090(8) 0.065(7) 0.111(10) -0.024(7) 0.026(7) -0.024(7)
C5 0.093(8) 0.045(6) 0.112(9) -0.024(7) 0.016(7) -0.043(6)
C6 0.085(7) 0.026(6) 0.110(9) -0.016(6) 0.018(7) -0.028(6)
C7 0.045(8) 0.044(9) 0.121(16) 0.031(10) 0.034(9) -0.005(7)
C8 0.086(13) 0.042(10) 0.14(2) 0.018(12) 0.059(13) 0.005(9)
C9 0.18(2) 0.040(11) 0.096(18) 0.026(11) 0.032(16) 0.030(12)
C10 0.080(12) 0.076(13) 0.094(16) 0.043(11) 0.017(11) 0.022(10)
C11 0.077(11) 0.030(8) 0.095(12) 0.000(8) 0.009(8) -0.007(7)
C12 0.096(14) 0.078(13) 0.099(17) 0.033(12) -0.009(13) -0.025(11)
C13 0.064(6) 0.048(6) 0.069(8) 0.000(6) 0.010(6) 0.011(5)
C14 0.066(6) 0.055(6) 0.073(8) -0.001(6) 0.013(6) 0.011(6)
C15 0.064(6) 0.054(6) 0.077(8) 0.004(6) 0.009(6) 0.006(6)
C16 0.060(6) 0.042(6) 0.069(8) -0.002(6) 0.005(6) -0.001(5)
C17 0.056(6) 0.055(6) 0.064(7) -0.001(6) 0.002(6) 0.006(6)
C18 0.045(9) 0.080(13) 0.070(13) 0.011(10) 0.015(8) 0.020(8)
C19 0.096(12) 0.035(9) 0.072(13) -0.004(8) -0.003(10) -0.019(8)
C20 0.084(9) 0.061(8) 0.054(9) -0.009(7) 0.018(7) -0.004(7)
C21 0.064(10) 0.075(12) 0.063(12) -0.010(10) 0.005(9) -0.010(9)
C22 0.059(9) 0.028(7) 0.075(13) -0.006(7) 0.022(8) 0.013(6)
C23 0.110(8) 0.054(6) 0.066(8) -0.005(6) 0.014(7) -0.002(6)
C24 0.124(10) 0.061(8) 0.072(10) 0.002(8) 0.014(9) -0.005(8)
C25 0.19(3) 0.062(13) 0.15(2) 0.038(14) 0.07(2) 0.074(15)
C26 0.156(11) 0.070(8) 0.088(10) -0.020(7) 0.031(9) 0.018(8)
C27 0.140(9) 0.066(8) 0.075(9) -0.015(7) 0.026(8) 0.007(8)
C28 0.128(9) 0.057(7) 0.072(8) -0.004(7) 0.011(8) 0.006(7)
C29 0.190(12) 0.087(9) 0.120(12) -0.032(9) 0.031(10) 0.024(9)
C30 0.23(2) 0.130(16) 0.166(19) -0.027(15) 0.014(17) 0.069(16)
C31 0.23(2) 0.126(16) 0.21(2) -0.065(16) 0.016(18) 0.035(16)
C32 0.24(2) 0.114(15) 0.184(19) -0.042(15) 0.072(17) 0.030(16)
C33 0.074(10) 0.059(11) 0.057(12) -0.017(9) 0.022(9) 0.012(8)
C34 0.128(18) 0.090(15) 0.083(16) -0.020(13) 0.024(13) -0.011(13)
C35 0.117(16) 0.084(14) 0.067(14) 0.020(12) 0.026(12) 0.030(12)
C36 0.124(16) 0.054(11) 0.071(15) 0.004(10) 0.043(12) 0.028(11)
C37 0.114(15) 0.048(10) 0.063(13) 0.004(9) 0.038(11) 0.000(9)
C38 0.123(16) 0.088(15) 0.046(12) 0.001(11) 0.019(11) 0.018(13)
C39 0.21(3) 0.082(16) 0.083(17) 0.029(13) 0.030(16) -0.009(17)
C40 0.29(4) 0.15(2) 0.085(19) 0.039(17) 0.10(2) -0.02(2)
C41 0.13(2) 0.15(3) 0.27(4) 0.13(3) 0.01(2) 0.040(19)
C42 0.33(5) 0.11(2) 0.11(2) 0.063(18) 0.04(3) 0.00(3)
B1 0.074(13) 0.084(16) 0.092(19) 0.016(13) 0.002(12) -0.005(11)
B2 0.092(16) 0.063(13) 0.10(2) 0.018(13) 0.016(14) -0.005(11)
B3 0.13(2) 0.058(13) 0.11(2) 0.017(13) 0.013(17) 0.007(13)
B4 0.15(2) 0.13(2) 0.070(16) 0.040(13) 0.022(15) 0.056(17)
B5 0.097(16) 0.103(18) 0.060(15) 0.011(13) 0.035(13) 0.024(14)
B6 0.095(17) 0.157(18) 0.074(18) 0.025(17) 0.024(14) 0.012(17)
B7 0.102(19) 0.155(19) 0.10(2) 0.04(2) 0.023(17) -0.014(18)
B8 0.15(3) 0.12(2) 0.09(2) 0.020(17) 0.054(19) 0.031(19)
B9 0.13(2) 0.148(19) 0.098(19) 0.052(14) 0.026(13) 0.032(13)
B10 0.091(17) 0.17(2) 0.062(17) -0.002(17) -0.002(13) 0.019(15)
B11 0.11(2) 0.15(3) 0.092(18) 0.013(16) 0.006(14) 0.005(19)
Pt2 0.0635(5) 0.0579(5) 0.0850(7) -0.0017(4) 0.0159(4) -0.0040(3)
N4 0.073(9) 0.045(8) 0.066(10) -0.004(7) 0.011(7) 0.015(6)
N5 0.061(8) 0.070(10) 0.073(11) 0.003(8) 0.007(7) -0.005(7)
N6 0.049(6) 0.049(7) 0.102(10) 0.017(7) 0.018(7) 0.002(5)
C43 0.082(7) 0.066(7) 0.096(9) -0.016(7) 0.014(8) 0.017(7)
C44 0.083(8) 0.060(7) 0.094(9) -0.005(7) 0.008(8) 0.000(6)
C45 0.088(8) 0.056(7) 0.101(10) 0.005(7) -0.003(8) 0.011(6)
C46 0.104(8) 0.064(7) 0.099(10) -0.010(7) -0.002(8) 0.012(7)
C47 0.105(8) 0.057(7) 0.093(9) -0.012(7) -0.003(8) 0.017(7)
C48 0.091(8) 0.045(7) 0.097(9) -0.011(6) 0.001(8) 0.018(6)
C49 0.059(10) 0.079(13) 0.083(15) 0.022(12) 0.000(10) -0.014(9)
C50 0.121(15) 0.049(10) 0.077(14) 0.012(10) 0.029(12) 0.032(10)
C51 0.100(15) 0.079(14) 0.103(18) 0.010(13) 0.039(13) 0.021(11)
C52 0.086(12) 0.040(10) 0.115(18) 0.011(11) 0.028(12) 0.004(8)
C53 0.096(13) 0.052(11) 0.078(14) -0.007(10) 0.007(10) 0.016(9)
C54 0.149(8) 0.068(6) 0.137(9) -0.004(6) 0.052(7) -0.010(6)
C55 0.094(13) 0.058(11) 0.075(14) 0.005(10) 0.019(11) -0.022(10)
C56 0.103(15) 0.077(13) 0.077(16) -0.013(12) 0.010(12) 0.011(11)
C57 0.113(16) 0.078(14) 0.078(16) -0.008(12) 0.020(12) -0.022(12)
C58 0.108(15) 0.085(15) 0.077(16) 0.012(12) -0.012(12) -0.016(12)
C59 0.097(13) 0.047(10) 0.067(14) -0.011(9) 0.008(10) 0.011(9)
C60 0.077(11) 0.070(12) 0.059(13) -0.001(10) 0.018(10) -0.014(9)
C61 0.061(10) 0.091(14) 0.082(14) 0.027(12) 0.016(9) 0.000(10)
C62 0.066(11) 0.053(11) 0.103(17) 0.016(10) 0.012(10) -0.006(8)
C63 0.079(9) 0.078(9) 0.101(12) 0.019(9) 0.019(9) 0.005(8)
C64 0.071(7) 0.079(8) 0.091(10) 0.011(7) 0.031(7) -0.002(7)
C65 0.152(11) 0.096(10) 0.095(10) 0.021(9) 0.031(10) -0.008(8)
C66 0.153(11) 0.097(10) 0.101(10) 0.023(9) 0.029(9) 0.002(9)
C67 0.164(11) 0.107(10) 0.111(11) 0.025(9) 0.018(10) -0.003(9)
C68 0.173(11) 0.112(9) 0.117(10) 0.027(9) 0.011(9) -0.020(8)
C69 0.179(11) 0.107(10) 0.112(11) 0.021(9) 0.015(10) -0.019(9)
C70 0.172(11) 0.102(10) 0.102(11) 0.023(9) 0.023(10) -0.014(9)
C71 0.186(12) 0.117(11) 0.134(11) 0.029(9) 0.003(10) -0.039(9)
C72 0.21(2) 0.145(18) 0.162(19) 0.030(16) 0.003(17) -0.026(16)
C73 0.209(19) 0.144(17) 0.127(17) 0.036(14) -0.034(15) -0.056(15)
C74 0.205(19) 0.153(17) 0.162(18) 0.039(16) 0.002(17) -0.059(16)
C80 0.322(18) 0.120(12) 0.115(12) -0.006(10) 0.036(13) 0.093(12)
C79 0.333(18) 0.130(12) 0.126(13) -0.008(10) 0.032(13) 0.100(12)
C78 0.347(18) 0.149(11) 0.140(12) -0.014(10) 0.027(13) 0.096(12)
C77 0.338(18) 0.144(12) 0.137(13) -0.007(10) 0.025(13) 0.092(12)
C76 0.324(18) 0.130(12) 0.124(13) -0.004(10) 0.030(14) 0.090(12)
C75 0.314(19) 0.121(12) 0.114(12) -0.007(10) 0.034(13) 0.087(12)
C81 0.372(19) 0.175(13) 0.171(14) -0.022(12) 0.026(14) 0.089(14)
C82 0.41(3) 0.20(2) 0.21(2) -0.03(2) 0.03(2) 0.11(2)
C83 0.39(3) 0.20(2) 0.16(2) -0.024(18) 0.06(2) 0.07(2)
C84 0.41(3) 0.21(2) 0.21(2) -0.04(2) 0.00(2) 0.06(2)
B12 0.153(8) 0.070(6) 0.143(9) -0.002(6) 0.052(7) -0.008(6)
B13 0.153(8) 0.070(6) 0.140(9) 0.000(6) 0.055(7) -0.016(6)
B14 0.154(8) 0.069(6) 0.140(9) -0.002(6) 0.048(7) -0.013(6)
B15 0.150(8) 0.068(6) 0.138(9) -0.001(6) 0.053(7) -0.012(6)
B16 0.150(8) 0.069(6) 0.142(9) -0.001(6) 0.052(7) -0.009(6)
B17 0.156(9) 0.072(6) 0.143(9) 0.000(7) 0.051(8) -0.010(6)
B18 0.158(9) 0.068(6) 0.140(9) 0.001(6) 0.048(7) -0.015(6)
B19 0.156(9) 0.071(6) 0.140(9) 0.001(6) 0.047(7) -0.013(6)
B20 0.153(9) 0.070(6) 0.141(9) 0.001(6) 0.052(7) -0.013(6)
B21 0.153(9) 0.073(6) 0.143(9) -0.002(7) 0.053(8) -0.011(6)
B22 0.157(9) 0.071(6) 0.142(9) 0.001(6) 0.052(7) -0.012(6)
O1 0.22(2) 0.19(2) 0.100(15) 0.034(14) 0.007(15) -0.087(17)
C85 0.19(3) 0.076(15) 0.083(19) 0.014(14) -0.011(18) 0.028(17)
C86 0.14(2) 0.14(2) 0.10(2) 0.008(17) 0.005(16) -0.003(17)
C87 0.27(4) 0.11(2) 0.17(3) -0.01(2) -0.02(3) -0.06(3)

loop_
_atom_type_symbol
_atom_type_description
_atom_type_scat_dispersion_real
_atom_type_scat_dispersion_imag
_atom_type_scat_source
B B 0.0070 0.0029 'International Tables Vol C Tables 4.2.6.8 and 6.1.1.4'
C C 0.0137 0.0067 'International Tables Vol C Tables 4.2.6.8 and 6.1.1.4'
H H 0.0000 0.0000 'International Tables Vol C Tables 4.2.6.8 and 6.1.1.4'
N N 0.0241 0.0134 'International Tables Vol C Tables 4.2.6.8 and 6.1.1.4'
O O 0.0389 0.0241 'International Tables Vol C Tables 4.2.6.8 and 6.1.1.4'
Pt Pt -5.3886 5.5592 'International Tables Vol C Tables 4.2.6.8 and 6.1.1.4'

loop_
_geom_angle_atom_site_label_1
_geom_angle_atom_site_label_2
_geom_angle_atom_site_label_3
_geom_angle
_geom_angle_site_symmetry_1
_geom_angle_site_symmetry_3
_geom_angle_publ_flag
N1 Pt1 N3 104.6(5) . . ?
N2 Pt1 N1 164.8(5) . . ?
N2 Pt1 N3 78.8(5) . . ?
N2 Pt1 C1 99.6(7) . . ?
C1 Pt1 N1 80.8(7) . . ?
C1 Pt1 N3 165.2(6) . . ?
C7 N1 Pt1 114.0(11) . . ?
C11 N1 Pt1 126.9(10) . . ?
C11 N1 C7 117.7(13) . . ?
C13 N2 Pt1 125.0(10) . . ?
C13 N2 C17 116.0(13) . . ?
C17 N2 Pt1 118.2(11) . . ?
C18 N3 Pt1 115.5(12) . . ?
C22 N3 Pt1 128.9(10) . . ?
C22 N3 C18 113.8(13) . . ?
C2 C1 Pt1 127.5(14) . . ?
C2 C1 C6 114.8(15) . . ?
C6 C1 Pt1 116.4(14) . . ?
C1 C2 H2 118.6 . . ?
C1 C2 C3 122.9(19) . . ?
C3 C2 H2 118.6 . . ?
C2 C3 H3 119.7 . . ?
C4 C3 C2 121(2) . . ?
C4 C3 H3 119.7 . . ?
C3 C4 H4 118.8 . . ?
C5 C4 C3 122.5(18) . . ?
C5 C4 H4 118.8 . . ?
C4 C5 H5 122.4 . . ?
C4 C5 C6 115.2(18) . . ?
C6 C5 H5 122.4 . . ?
C1 C6 C5 123.9(18) . . ?
C1 C6 C7 114.1(13) . . ?
C5 C6 C7 121.9(16) . . ?
N1 C7 C6 113.4(13) . . ?
C8 C7 N1 117.3(18) . . ?
C8 C7 C6 129.1(17) . . ?
C7 C8 H8 117.3 . . ?
C7 C8 C9 125.4(18) . . ?
C9 C8 H8 117.3 . . ?
C8 C9 H9 121.8 . . ?
C8 C9 C10 116.4(17) . . ?
C10 C9 H9 121.8 . . ?
C11 C10 C9 114(2) . . ?
C11 C10 C12 126.3(19) . . ?
C12 C10 C9 119.3(17) . . ?
N1 C11 C10 128.8(16) . . ?
N1 C11 H11 115.6 . . ?
C10 C11 H11 115.6 . . ?
C10 C12 B1 120.2(17) . . ?
C10 C12 B2 119.4(18) . . ?
C10 C12 B3 121.8(16) . . ?
C10 C12 B4 119(2) . . ?
C10 C12 B5 120.1(18) . . ?
B1 C12 B2 62.8(13) . . ?
B1 C12 B3 110.3(17) . . ?
B3 C12 B2 61.3(13) . . ?
B4 C12 B1 109.8(17) . . ?
B4 C12 B2 113.2(17) . . ?
B4 C12 B3 62.2(14) . . ?
B4 C12 B5 59.7(15) . . ?
B5 C12 B1 59.9(12) . . ?
B5 C12 B2 111.5(16) . . ?
B5 C12 B3 109.0(16) . . ?
N2 C13 H13 116.1 . . ?
N2 C13 C14 127.7(15) . . ?
C14 C13 H13 116.1 . . ?
C13 C14 H14 121.5 . . ?
C13 C14 C15 116.9(17) . . ?
C15 C14 H14 121.5 . . ?
C14 C15 C33 122.2(16) . . ?
C16 C15 C14 116.6(15) . . ?
C16 C15 C33 121.2(15) . . ?
C15 C16 H16 119.4 . . ?
C15 C16 C17 121.1(14) . . ?
C17 C16 H16 119.4 . . ?
N2 C17 C16 121.4(15) . . ?
N2 C17 C18 116.5(15) . . ?
C16 C17 C18 121.9(15) . . ?
N3 C18 C17 110.1(15) . . ?
C19 C18 N3 123.3(17) . . ?
C19 C18 C17 126.1(16) . . ?
C18 C19 H19 118.2 . . ?
C18 C19 C20 123.6(16) . . ?
C20 C19 H19 118.2 . . ?
C19 C20 C23 122.4(16) . . ?
C21 C20 C19 113.0(15) . . ?
C21 C20 C23 124.4(16) . . ?
C20 C21 H21 119.2 . . ?
C22 C21 C20 121.5(17) . . ?
C22 C21 H21 119.2 . . ?
N3 C22 C21 124.4(15) . . ?
N3 C22 H22 117.8 . . ?
C21 C22 H22 117.8 . . ?
C24 C23 C20 120.3(17) . . ?
C28 C23 C20 121.3(16) . . ?
C28 C23 C24 116.8(17) . . ?
C23 C24 H24 121.6 . . ?
C23 C24 C25 116.9(19) . . ?
C25 C24 H24 121.6 . . ?
C24 C25 H25 118.6 . . ?
C26 C25 C24 122.7(18) . . ?
C26 C25 H25 118.6 . . ?
C25 C26 C29 121(2) . . ?
C27 C26 C25 118.6(15) . . ?
C27 C26 C29 120(2) . . ?
C26 C27 H27 120.9 . . ?
C26 C27 C28 118.1(19) . . ?
C28 C27 H27 120.9 . . ?
C23 C28 H28 117.1 . . ?
C27 C28 C23 125.8(19) . . ?
C27 C28 H28 117.1 . . ?
C26 C29 C31 115.2(18) . . ?
C26 C29 C32 112.7(18) . . ?
C30 C29 C26 113.3(19) . . ?
C30 C29 C31 108.8(9) . . ?
C30 C29 C32 108.3(9) . . ?
C31 C29 C32 97(2) . . ?
C29 C30 H30A 109.5 . . ?
C29 C30 H30B 109.5 . . ?
C29 C30 H30C 109.5 . . ?
H30A C30 H30B 109.5 . . ?
H30A C30 H30C 109.5 . . ?
H30B C30 H30C 109.5 . . ?
C29 C31 H31A 109.5 . . ?
C29 C31 H31B 109.5 . . ?
C29 C31 H31C 109.5 . . ?
H31A C31 H31B 109.5 . . ?
H31A C31 H31C 109.5 . . ?
H31B C31 H31C 109.5 . . ?
C29 C32 H32A 109.5 . . ?
C29 C32 H32B 109.5 . . ?
C29 C32 H32C 109.5 . . ?
H32A C32 H32B 109.5 . . ?
H32A C32 H32C 109.5 . . ?
H32B C32 H32C 109.5 . . ?
C34 C33 C15 117.1(16) . . ?
C38 C33 C15 127.4(17) . . ?
C38 C33 C34 115.5(18) . . ?
C33 C34 H34 120.2 . . ?
C35 C34 C33 119.6(19) . . ?
C35 C34 H34 120.2 . . ?
C34 C35 H35 119.9 . . ?
C36 C35 C34 120(2) . . ?
C36 C35 H35 119.9 . . ?
C35 C36 C39 120(2) . . ?
C37 C36 C35 117.6(17) . . ?
C37 C36 C39 122.5(19) . . ?
C36 C37 H37 119.0 . . ?
C36 C37 C38 122.0(18) . . ?
C38 C37 H37 119.0 . . ?
C33 C38 C37 124.8(19) . . ?
C33 C38 H38 117.6 . . ?
C37 C38 H38 117.6 . . ?
C36 C39 C40 101.3(18) . . ?
C41 C39 C36 109(2) . . ?
C41 C39 C40 108(2) . . ?
C42 C39 C36 112(2) . . ?
C42 C39 C40 108(3) . . ?
C42 C39 C41 117(3) . . ?
C39 C40 H40A 109.5 . . ?
C39 C40 H40B 109.5 . . ?
C39 C40 H40C 109.5 . . ?
H40A C40 H40B 109.5 . . ?
H40A C40 H40C 109.5 . . ?
H40B C40 H40C 109.5 . . ?
C39 C41 H41A 109.5 . . ?
C39 C41 H41B 109.5 . . ?
C39 C41 H41C 109.5 . . ?
H41A C41 H41B 109.5 . . ?
H41A C41 H41C 109.5 . . ?
H41B C41 H41C 109.5 . . ?
C39 C42 H42A 109.5 . . ?
C39 C42 H42B 109.5 . . ?
C39 C42 H42C 109.5 . . ?
H42A C42 H42B 109.5 . . ?
H42A C42 H42C 109.5 . . ?
H42B C42 H42C 109.5 . . ?
C12 B1 H1 123.0 . . ?
C12 B1 B2 59.3(13) . . ?
C12 B1 B6 105.4(17) . . ?
C12 B1 B10 108.9(17) . . ?
B2 B1 H1 121.1 . . ?
B2 B1 B6 59.1(14) . . ?
B5 B1 C12 59.8(13) . . ?
B5 B1 H1 121.4 . . ?
B5 B1 B2 108.6(17) . . ?
B5 B1 B6 108.1(16) . . ?
B5 B1 B10 60.8(14) . . ?
B6 B1 H1 122.6 . . ?
B10 B1 H1 119.4 . . ?
B10 B1 B2 110.7(17) . . ?
B10 B1 B6 61.8(14) . . ?
C12 B2 B1 57.8(12) . . ?
C12 B2 H2A 124.3 . . ?
C12 B2 B3 58.9(13) . . ?
C12 B2 B6 105.7(16) . . ?
C12 B2 B7 102.0(17) . . ?
B1 B2 H2A 122.7 . . ?
B3 B2 B1 104.6(17) . . ?
B3 B2 H2A 124.7 . . ?
B3 B2 B6 104.1(18) . . ?
B3 B2 B7 55.4(14) . . ?
B6 B2 B1 60.9(13) . . ?
B6 B2 H2A 122.2 . . ?
B6 B2 B7 59.0(15) . . ?
B7 B2 B1 105.0(17) . . ?
B7 B2 H2A 125.4 . . ?
C12 B3 B2 59.8(13) . . ?
C12 B3 H3A 124.2 . . ?
C12 B3 B4 57.0(13) . . ?
C12 B3 B8 104.1(17) . . ?
B2 B3 H3A 120.4 . . ?
B2 B3 B8 108.6(18) . . ?
B4 B3 B2 107.7(17) . . ?
B4 B3 H3A 122.1 . . ?
B4 B3 B8 60.3(15) . . ?
B7 B3 C12 108.5(18) . . ?
B7 B3 B2 62.9(15) . . ?
B7 B3 H3A 119.8 . . ?
B7 B3 B4 109(2) . . ?
B7 B3 B8 59.5(15) . . ?
B8 B3 H3A 123.1 . . ?
C12 B4 B3 60.8(14) . . ?
C12 B4 H4A 120.2 . . ?
C12 B4 B5 61.5(13) . . ?
C12 B4 B8 107(2) . . ?
C12 B4 B9 109(2) . . ?
B3 B4 H4A 120.8 . . ?
B3 B4 B8 60.7(15) . . ?
B5 B4 B3 109.3(19) . . ?
B5 B4 H4A 121.7 . . ?
B5 B4 B8 104(2) . . ?
B5 B4 B9 60.6(17) . . ?
B8 B4 H4A 124.9 . . ?
B9 B4 B3 107(2) . . ?
B9 B4 H4A 122.9 . . ?
B9 B4 B8 55.2(16) . . ?
C12 B5 B1 60.3(13) . . ?
C12 B5 H5A 122.7 . . ?
C12 B5 B10 110.2(17) . . ?
B1 B5 H5A 120.2 . . ?
B1 B5 B10 62.0(13) . . ?
B4 B5 C12 58.8(15) . . ?
B4 B5 B1 109.4(18) . . ?
B4 B5 H5A 120.8 . . ?
B4 B5 B9 60.4(16) . . ?
B4 B5 B10 112.1(19) . . ?
B9 B5 C12 107.1(18) . . ?
B9 B5 B1 110.7(18) . . ?
B9 B5 H5A 120.9 . . ?
B9 B5 B10 62.6(16) . . ?
B10 B5 H5A 118.4 . . ?
B1 B6 H6 124.2 . . ?
B1 B6 B10 58.4(12) . . ?
B2 B6 B1 60.0(13) . . ?
B2 B6 H6 120.7 . . ?
B2 B6 B10 108.6(19) . . ?
B7 B6 B1 105(2) . . ?
B7 B6 B2 60.6(16) . . ?
B7 B6 H6 122.9 . . ?
B7 B6 B10 107(2) . . ?
B10 B6 H6 121.8 . . ?
B11 B6 B1 103.9(19) . . ?
B11 B6 B2 107(2) . . ?
B11 B6 H6 123.8 . . ?
B11 B6 B7 58.1(17) . . ?
B11 B6 B10 59.7(15) . . ?
B2 B7 H7 120.7 . . ?
B3 B7 B2 61.7(15) . . ?
B3 B7 B6 110(2) . . ?
B3 B7 H7 118.4 . . ?
B3 B7 B8 64.0(18) . . ?
B3 B7 B11 109(2) . . ?
B6 B7 B2 60.4(14) . . ?
B6 B7 H7 122.8 . . ?
B8 B7 B2 111(2) . . ?
B8 B7 B6 106(2) . . ?
B8 B7 H7 120.9 . . ?
B11 B7 B2 106(2) . . ?
B11 B7 B6 57.5(16) . . ?
B11 B7 H7 124.0 . . ?
B11 B7 B8 58.0(17) . . ?
B3 B8 H8A 125.0 . . ?
B4 B8 B3 59.0(16) . . ?
B4 B8 H8A 122.8 . . ?
B7 B8 B3 56.5(16) . . ?
B7 B8 B4 106(2) . . ?
B7 B8 H8A 122.0 . . ?
B9 B8 B3 109(2) . . ?
B9 B8 B4 60.0(17) . . ?
B9 B8 B7 114(2) . . ?
B9 B8 H8A 116.3 . . ?
B9 B8 B11 67(2) . . ?
B11 B8 B3 105(2) . . ?
B11 B8 B4 110(2) . . ?
B11 B8 B7 59.4(16) . . ?
B11 B8 H8A 120.3 . . ?
B4 B9 B5 59.0(16) . . ?
B4 B9 H9A 120.3 . . ?
B4 B9 B10 109(2) . . ?
B4 B9 B11 106(2) . . ?
B5 B9 H9A 122.5 . . ?
B5 B9 B10 60.6(14) . . ?
B5 B9 B11 104(2) . . ?
B8 B9 B4 64.8(19) . . ?
B8 B9 B5 110(2) . . ?
B8 B9 H9A 119.6 . . ?
B8 B9 B10 109(2) . . ?
B8 B9 B11 57.0(17) . . ?
B10 B9 H9A 121.1 . . ?
B11 B9 H9A 126.2 . . ?
B11 B9 B10 58.3(16) . . ?
B1 B10 B6 59.8(14) . . ?
B1 B10 B9 102(2) . . ?
B1 B10 H10 125.1 . . ?
B5 B10 B1 57.2(13) . . ?
B5 B10 B6 104(2) . . ?
B5 B10 B9 56.8(15) . . ?
B5 B10 H10 125.0 . . ?
B6 B10 H10 124.4 . . ?
B9 B10 B6 104(2) . . ?
B9 B10 H10 123.8 . . ?
B11 B10 B1 101(2) . . ?
B11 B10 B5 102(2) . . ?
B11 B10 B6 54.2(15) . . ?
B11 B10 B9 60.4(17) . . ?
B11 B10 H10 125.9 . . ?
B6 B11 B7 64.4(17) . . ?
B6 B11 B9 114(2) . . ?
B6 B11 B10 66.1(16) . . ?
B6 B11 H11A 114.6 . . ?
B7 B11 B9 108(2) . . ?
B7 B11 B10 117(2) . . ?
B7 B11 H11A 118.0 . . ?
B8 B11 B6 116(2) . . ?
B8 B11 B7 62.6(19) . . ?
B8 B11 B9 55.9(17) . . ?
B8 B11 B10 110(2) . . ?
B8 B11 H11A 121.1 . . ?
B9 B11 H11A 123.5 . . ?
B10 B11 B9 61.3(16) . . ?
B10 B11 H11A 116.9 . . ?
N4 Pt2 N5 104.7(6) . . ?
N6 Pt2 N4 164.5(5) . . ?
N6 Pt2 N5 78.7(6) . . ?
C43 Pt2 N4 79.5(5) . . ?
C43 Pt2 N5 167.7(5) . . ?
C43 Pt2 N6 100.3(6) . . ?
C49 N4 Pt2 115.5(11) . . ?
C49 N4 C53 115.7(15) . . ?
C53 N4 Pt2 127.8(12) . . ?
C55 N5 Pt2 131.8(13) . . ?
C55 N5 C59 118.4(15) . . ?
C59 N5 Pt2 107.1(11) . . ?
C60 N6 Pt2 119.9(12) . . ?
C64 N6 Pt2 123.6(14) . . ?
C64 N6 C60 116.4(16) . . ?
C44 C43 Pt2 125.6(7) . . ?
C44 C43 C48 120.0 . . ?
C48 C43 Pt2 114.3(7) . . ?
C43 C44 H44 120.0 . . ?
C45 C44 C43 120.0 . . ?
C45 C44 H44 120.0 . . ?
C44 C45 H45 120.0 . . ?
C46 C45 C44 120.0 . . ?
C46 C45 H45 120.0 . . ?
C45 C46 H46 120.0 . . ?
C47 C46 C45 120.0 . . ?
C47 C46 H46 120.0 . . ?
C46 C47 H47 120.0 . . ?
C48 C47 C46 120.0 . . ?
C48 C47 H47 120.0 . . ?
C43 C48 C49 115.4(12) . . ?
C47 C48 C43 120.0 . . ?
C47 C48 C49 123.9(12) . . ?
N4 C49 C48 112.7(15) . . ?
C50 C49 N4 124.2(18) . . ?
C50 C49 C48 122.8(19) . . ?
C49 C50 H50 119.8 . . ?
C49 C50 C51 120(2) . . ?
C51 C50 H50 119.8 . . ?
C50 C51 H51 121.7 . . ?
C52 C51 C50 116.5(19) . . ?
C52 C51 H51 121.7 . . ?
C51 C52 C53 120.7(17) . . ?
C51 C52 C54 120(2) . . ?
C53 C52 C54 119(2) . . ?
N4 C53 H53 118.9 . . ?
C52 C53 N4 122.2(17) . . ?
C52 C53 H53 118.9 . . ?
C52 C54 B12 126(2) . . ?
C52 C54 B13 125(2) . . ?
C52 C54 B14 119(2) . . ?
C52 C54 B15 115.9(19) . . ?
C52 C54 B16 119(2) . . ?
B12 C54 B14 109.8(18) . . ?
B12 C54 B15 106.7(18) . . ?
B12 C54 B16 57.3(15) . . ?
B13 C54 B12 59.0(16) . . ?
B13 C54 B14 65.3(17) . . ?
B13 C54 B15 111.7(18) . . ?
B13 C54 B16 107.9(18) . . ?
B14 C54 B15 59.5(15) . . ?
B16 C54 B14 109.8(17) . . ?
B16 C54 B15 61.5(15) . . ?
N5 C55 H55 118.6 . . ?
N5 C55 C56 122.8(18) . . ?
C56 C55 H55 118.6 . . ?
C55 C56 H56 117.4 . . ?
C55 C56 C57 125(2) . . ?
C57 C56 H56 117.4 . . ?
C56 C57 C58 109.8(19) . . ?
C56 C57 C75 125(2) . . ?
C58 C57 C75 125(2) . . ?
C57 C58 H58 116.6 . . ?
C59 C58 C57 126.8(19) . . ?
C59 C58 H58 116.6 . . ?
N5 C59 C58 116.4(15) . . ?
N5 C59 C60 122.2(17) . . ?
C60 C59 C58 121.3(18) . . ?
N6 C60 C59 111.0(16) . . ?
N6 C60 C61 120.7(17) . . ?
C61 C60 C59 128.0(19) . . ?
C60 C61 H61 118.5 . . ?
C62 C61 C60 123(2) . . ?
C62 C61 H61 118.5 . . ?
C61 C62 C63 116.5(18) . . ?
C61 C62 C65 121(2) . . ?
C63 C62 C65 121.7(19) . . ?
C62 C63 H63 121.4 . . ?
C64 C63 C62 117.1(19) . . ?
C64 C63 H63 121.4 . . ?
N6 C64 C63 126(2) . . ?
N6 C64 H64 117.2 . . ?
C63 C64 H64 117.2 . . ?
C66 C65 C62 122(2) . . ?
C66 C65 C70 115(2) . . ?
C70 C65 C62 123(2) . . ?
C65 C66 H66 116.2 . . ?
C65 C66 C67 128(3) . . ?
C67 C66 H66 116.2 . . ?
C66 C67 H67 119.8 . . ?
C68 C67 C66 120(3) . . ?
C68 C67 H67 119.8 . . ?
C67 C68 C69 115(3) . . ?
C67 C68 C71 130(3) . . ?
C69 C68 C71 115(3) . . ?
C68 C69 H69 119.4 . . ?
C70 C69 C68 121(3) . . ?
C70 C69 H69 119.4 . . ?
C65 C70 C69 120(3) . . ?
C65 C70 H70 119.9 . . ?
C69 C70 H70 119.9 . . ?
C68 C71 C73 111(2) . . ?
C72 C71 C68 105(3) . . ?
C72 C71 C73 104(3) . . ?
C72 C71 C74 116(3) . . ?
C74 C71 C68 109(3) . . ?
C74 C71 C73 112(3) . . ?
C71 C72 H72A 109.5 . . ?
C71 C72 H72B 109.5 . . ?
C71 C72 H72C 109.5 . . ?
H72A C72 H72B 109.5 . . ?
H72A C72 H72C 109.5 . . ?
H72B C72 H72C 109.5 . . ?
C71 C73 H73A 109.5 . . ?
C71 C73 H73B 109.5 . . ?
C71 C73 H73C 109.5 . . ?
H73A C73 H73B 109.5 . . ?
H73A C73 H73C 109.5 . . ?
H73B C73 H73C 109.5 . . ?
C71 C74 H74A 109.5 . . ?
C71 C74 H74B 109.5 . . ?
C71 C74 H74C 109.5 . . ?
H74A C74 H74B 109.5 . . ?
H74A C74 H74C 109.5 . . ?
H74B C74 H74C 109.5 . . ?
C79 C80 H80 120.0 . . ?
C79 C80 C75 120.0 . . ?
C75 C80 H80 120.0 . . ?
C80 C79 H79 120.0 . . ?
C78 C79 C80 120.0 . . ?
C78 C79 H79 120.0 . . ?
C79 C78 C77 120.0 . . ?
C79 C78 C81 120.6(19) . . ?
C77 C78 C81 118.0(19) . . ?
C78 C77 H77 120.0 . . ?
C76 C77 C78 120.0 . . ?
C76 C77 H77 120.0 . . ?
C77 C76 H76 120.0 . . ?
C77 C76 C75 120.0 . . ?
C75 C76 H76 120.0 . . ?
C80 C75 C57 118.7(17) . . ?
C76 C75 C57 121.3(17) . . ?
C76 C75 C80 120.0 . . ?
C78 C81 C83 99(2) . . ?
C78 C81 C84 119(3) . . ?
C82 C81 C78 117(3) . . ?
C82 C81 C83 106.0(19) . . ?
C82 C81 C84 105.2(18) . . ?
C83 C81 C84 111(3) . . ?
C81 C82 H82A 109.5 . . ?
C81 C82 H82B 109.5 . . ?
C81 C82 H82C 109.5 . . ?
H82A C82 H82B 109.5 . . ?
H82A C82 H82C 109.5 . . ?
H82B C82 H82C 109.5 . . ?
C81 C83 H83A 109.5 . . ?
C81 C83 H83B 109.5 . . ?
C81 C83 H83C 109.5 . . ?
H83A C83 H83B 109.5 . . ?
H83A C83 H83C 109.5 . . ?
H83B C83 H83C 109.5 . . ?
C81 C84 H84A 109.5 . . ?
C81 C84 H84B 109.5 . . ?
C81 C84 H84C 109.5 . . ?
H84A C84 H84B 109.5 . . ?
H84A C84 H84C 109.5 . . ?
H84B C84 H84C 109.5 . . ?
C54 B12 H12 121.9 . . ?
B13 B12 C54 58.0(16) . . ?
B13 B12 H12 118.9 . . ?
B16 B12 C54 61.7(16) . . ?
B16 B12 H12 120.1 . . ?
B16 B12 B13 111(3) . . ?
B17 B12 C54 109(3) . . ?
B17 B12 H12 121.4 . . ?
B17 B12 B13 66(2) . . ?
B17 B12 B16 108(2) . . ?
B17 B12 B21 55.4(17) . . ?
B21 B12 C54 108(2) . . ?
B21 B12 H12 122.6 . . ?
B21 B12 B13 110(2) . . ?
B21 B12 B16 61.7(17) . . ?
C54 B13 B12 62.9(17) . . ?
C54 B13 H13A 122.3 . . ?
C54 B13 B14 60.1(16) . . ?
C54 B13 B17 101(2) . . ?
B12 B13 H13A 122.4 . . ?
B12 B13 B14 109(2) . . ?
B12 B13 B17 50.6(16) . . ?
B14 B13 H13A 122.5 . . ?
B17 B13 H13A 126.4 . . ?
B17 B13 B14 105(2) . . ?
B18 B13 C54 109(2) . . ?
B18 B13 B12 109(2) . . ?
B18 B13 H13A 118.2 . . ?
B18 B13 B14 58.6(16) . . ?
B18 B13 B17 66.0(17) . . ?
C54 B14 B13 54.6(15) . . ?
C54 B14 H14A 126.1 . . ?
B13 B14 H14A 126.8 . . ?
B15 B14 C54 60.3(16) . . ?
B15 B14 B13 104(2) . . ?
B15 B14 H14A 121.3 . . ?
B18 B14 C54 102(2) . . ?
B18 B14 B13 55.0(15) . . ?
B18 B14 H14A 121.0 . . ?
B18 B14 B15 111(2) . . ?
B19 B14 C54 106(2) . . ?
B19 B14 B13 106(2) . . ?
B19 B14 H14A 119.9 . . ?
B19 B14 B15 58.7(16) . . ?
B19 B14 B18 67.1(16) . . ?
C54 B15 H15 123.6 . . ?
C54 B15 B16 58.9(15) . . ?
B14 B15 C54 60.2(16) . . ?
B14 B15 H15 121.5 . . ?
B14 B15 B16 108(2) . . ?
B16 B15 H15 121.9 . . ?
B19 B15 C54 105(2) . . ?
B19 B15 B14 58.5(16) . . ?
B19 B15 H15 122.6 . . ?
B19 B15 B16 108(2) . . ?
B19 B15 B20 61.0(17) . . ?
B20 B15 C54 106(2) . . ?
B20 B15 B14 108(2) . . ?
B20 B15 H15 121.9 . . ?
B20 B15 B16 59.4(16) . . ?
C54 B16 B15 59.6(15) . . ?
C54 B16 H16A 123.2 . . ?
B12 B16 C54 61.0(16) . . ?
B12 B16 B15 108(2) . . ?
B12 B16 H16A 122.1 . . ?
B12 B16 B20 106(2) . . ?
B15 B16 H16A 122.7 . . ?
B20 B16 C54 105(2) . . ?
B20 B16 B15 57.3(16) . . ?
B20 B16 H16A 123.2 . . ?
B21 B16 C54 104(2) . . ?
B21 B16 B12 56.3(16) . . ?
B21 B16 B15 105(2) . . ?
B21 B16 H16A 124.5 . . ?
B21 B16 B20 60.7(16) . . ?
B12 B17 B13 63.4(18) . . ?
B12 B17 H17 115.1 . . ?
B12 B17 B18 111(2) . . ?
B12 B17 B22 119(3) . . ?
B13 B17 H17 122.1 . . ?
B13 B17 B18 55.4(16) . . ?
B13 B17 B22 109(2) . . ?
B18 B17 H17 121.9 . . ?
B21 B17 B12 67(2) . . ?
B21 B17 B13 117(3) . . ?
B21 B17 H17 113.1 . . ?
B21 B17 B18 116(3) . . ?
B21 B17 B22 66(2) . . ?
B22 B17 H17 117.2 . . ?
B22 B17 B18 62.1(17) . . ?
B13 B18 B14 66.4(17) . . ?
B13 B18 B17 58.6(17) . . ?
B13 B18 H18 118.9 . . ?
B13 B18 B19 106(2) . . ?
B13 B18 B22 107(2) . . ?
B14 B18 B17 106(2) . . ?
B14 B18 H18 121.7 . . ?
B14 B18 B19 55.4(15) . . ?
B14 B18 B22 103(2) . . ?
B17 B18 H18 127.1 . . ?
B17 B18 B19 97(2) . . ?
B17 B18 B22 56.1(16) . . ?
B19 B18 H18 128.3 . . ?
B22 B18 H18 125.2 . . ?
B22 B18 B19 55.3(15) . . ?
B14 B19 B15 62.8(17) . . ?
B14 B19 B18 57.5(15) . . ?
B14 B19 H19A 120.2 . . ?
B14 B19 B20 111(2) . . ?
B14 B19 B22 110(2) . . ?
B15 B19 B18 107(2) . . ?
B15 B19 H19A 120.9 . . ?
B15 B19 B20 59.9(17) . . ?
B15 B19 B22 110(2) . . ?
B18 B19 H19A 123.4 . . ?
B20 B19 B18 108(2) . . ?
B20 B19 H19A 121.0 . . ?
B20 B19 B22 60.9(18) . . ?
B22 B19 B18 61.2(16) . . ?
B22 B19 H19A 119.9 . . ?
B15 B20 B16 63.3(16) . . ?
B15 B20 B19 59.1(17) . . ?
B15 B20 H20 120.8 . . ?
B15 B20 B21 108(2) . . ?
B15 B20 B22 108(2) . . ?
B16 B20 H20 120.7 . . ?
B16 B20 B22 108(2) . . ?
B19 B20 B16 109(2) . . ?
B19 B20 H20 122.4 . . ?
B19 B20 B21 106(2) . . ?
B19 B20 B22 59.8(17) . . ?
B21 B20 B16 57.9(16) . . ?
B21 B20 H20 123.7 . . ?
B21 B20 B22 59.6(17) . . ?
B22 B20 H20 121.7 . . ?
B12 B21 B16 62.0(17) . . ?
B12 B21 B20 111(2) . . ?
B12 B21 H21A 120.9 . . ?
B12 B21 B22 112(3) . . ?
B16 B21 B20 61.5(16) . . ?
B16 B21 H21A 120.1 . . ?
B16 B21 B22 112(2) . . ?
B17 B21 B12 57.6(19) . . ?
B17 B21 B16 110(2) . . ?
B17 B21 B20 113(3) . . ?
B17 B21 H21A 119.4 . . ?
B17 B21 B22 66(2) . . ?
B20 B21 H21A 119.3 . . ?
B20 B21 B22 60.8(17) . . ?
B22 B21 H21A 117.7 . . ?
B17 B22 B18 61.8(17) . . ?
B17 B22 B20 98(2) . . ?
B17 B22 H22A 127.6 . . ?
B18 B22 H22A 120.2 . . ?
B19 B22 B17 107(2) . . ?
B19 B22 B18 63.5(17) . . ?
B19 B22 B20 59.3(17) . . ?
B19 B22 H22A 120.1 . . ?
B20 B22 B18 108.3(19) . . ?
B20 B22 H22A 124.0 . . ?
B21 B22 B17 48.4(15) . . ?
B21 B22 B18 101.8(19) . . ?
B21 B22 B19 105(2) . . ?
B21 B22 B20 59.5(17) . . ?
B21 B22 H22A 127.6 . . ?
O1 C85 C86 123(3) . . ?
O1 C85 C87 121(3) . . ?
C86 C85 C87 115(2) . . ?
C85 C86 H86A 109.5 . . ?
C85 C86 H86B 109.5 . . ?
C85 C86 H86C 109.5 . . ?
H86A C86 H86B 109.5 . . ?
H86A C86 H86C 109.5 . . ?
H86B C86 H86C 109.5 . . ?
C85 C87 H87A 109.5 . . ?
C85 C87 H87B 109.5 . . ?
C85 C87 H87C 109.5 . . ?
H87A C87 H87B 109.5 . . ?
H87A C87 H87C 109.5 . . ?
H87B C87 H87C 109.5 . . ?

loop_
_geom_bond_atom_site_label_1
_geom_bond_atom_site_label_2
_geom_bond_distance
_geom_bond_site_symmetry_2
_geom_bond_publ_flag
Pt1 N1 2.042(12) . ?
Pt1 N2 1.985(12) . ?
Pt1 N3 2.112(13) . ?
Pt1 C1 2.002(16) . ?
N1 C7 1.40(2) . ?
N1 C11 1.30(2) . ?
N2 C13 1.349(19) . ?
N2 C17 1.360(19) . ?
N3 C18 1.41(2) . ?
N3 C22 1.315(19) . ?
C1 C2 1.36(2) . ?
C1 C6 1.37(2) . ?
C2 H2 0.9400 . ?
C2 C3 1.39(2) . ?
C3 H3 0.9400 . ?
C3 C4 1.36(3) . ?
C4 H4 0.9400 . ?
C4 C5 1.32(2) . ?
C5 H5 0.9400 . ?
C5 C6 1.496(19) . ?
C6 C7 1.50(2) . ?
C7 C8 1.34(2) . ?
C8 H8 0.9400 . ?
C8 C9 1.41(3) . ?
C9 H9 0.9400 . ?
C9 C10 1.42(3) . ?
C10 C11 1.39(2) . ?
C10 C12 1.41(3) . ?
C11 H11 0.9400 . ?
C12 B1 1.76(3) . ?
C12 B2 1.78(3) . ?
C12 B3 1.77(3) . ?
C12 B4 1.70(3) . ?
C12 B5 1.75(3) . ?
C13 H13 0.9400 . ?
C13 C14 1.36(2) . ?
C14 H14 0.9400 . ?
C14 C15 1.44(2) . ?
C15 C16 1.40(2) . ?
C15 C33 1.46(2) . ?
C16 H16 0.9400 . ?
C16 C17 1.41(2) . ?
C17 C18 1.50(2) . ?
C18 C19 1.26(2) . ?
C19 H19 0.9400 . ?
C19 C20 1.42(2) . ?
C20 C21 1.37(2) . ?
C20 C23 1.53(2) . ?
C21 H21 0.9400 . ?
C21 C22 1.37(2) . ?
C22 H22 0.9400 . ?
C23 C24 1.38(2) . ?
C23 C28 1.36(2) . ?
C24 H24 0.9400 . ?
C24 C25 1.41(3) . ?
C25 H25 0.9400 . ?
C25 C26 1.38(3) . ?
C26 C27 1.33(3) . ?
C26 C29 1.511(10) . ?
C27 H27 0.9400 . ?
C27 C28 1.36(2) . ?
C28 H28 0.9400 . ?
C29 C30 1.498(10) . ?
C29 C31 1.516(10) . ?
C29 C32 1.520(10) . ?
C30 H30A 0.9700 . ?
C30 H30B 0.9700 . ?
C30 H30C 0.9700 . ?
C31 H31A 0.9700 . ?
C31 H31B 0.9700 . ?
C31 H31C 0.9700 . ?
C32 H32A 0.9700 . ?
C32 H32B 0.9700 . ?
C32 H32C 0.9700 . ?
C33 C34 1.46(2) . ?
C33 C38 1.32(2) . ?
C34 H34 0.9400 . ?
C34 C35 1.41(3) . ?
C35 H35 0.9400 . ?
C35 C36 1.40(3) . ?
C36 C37 1.36(2) . ?
C36 C39 1.56(3) . ?
C37 H37 0.9400 . ?
C37 C38 1.36(2) . ?
C38 H38 0.9400 . ?
C39 C40 1.63(3) . ?
C39 C41 1.51(3) . ?
C39 C42 1.45(4) . ?
C40 H40A 0.9700 . ?
C40 H40B 0.9700 . ?
C40 H40C 0.9700 . ?
C41 H41A 0.9700 . ?
C41 H41B 0.9700 . ?
C41 H41C 0.9700 . ?
C42 H42A 0.9700 . ?
C42 H42B 0.9700 . ?
C42 H42C 0.9700 . ?
B1 H1 1.1100 . ?
B1 B2 1.85(3) . ?
B1 B5 1.75(3) . ?
B1 B6 1.86(4) . ?
B1 B10 1.83(3) . ?
B2 H2A 1.1100 . ?
B2 B3 1.81(3) . ?
B2 B6 1.83(4) . ?
B2 B7 1.83(4) . ?
B3 H3A 1.1100 . ?
B3 B4 1.79(4) . ?
B3 B7 1.69(4) . ?
B3 B8 1.82(4) . ?
B4 H4A 1.1100 . ?
B4 B5 1.72(4) . ?
B4 B8 1.82(4) . ?
B4 B9 1.74(5) . ?
B5 H5A 1.1100 . ?
B5 B9 1.74(4) . ?
B5 B10 1.81(4) . ?
B6 H6 1.1100 . ?
B6 B7 1.80(4) . ?
B6 B10 1.90(4) . ?
B6 B11 1.69(4) . ?
B7 H7 1.1100 . ?
B7 B8 1.75(4) . ?
B7 B11 1.70(4) . ?
B8 H8A 1.1100 . ?
B8 B9 1.65(4) . ?
B8 B11 1.67(4) . ?
B9 H9A 1.1100 . ?
B9 B10 1.85(4) . ?
B9 B11 1.83(4) . ?
B10 H10 1.1100 . ?
B10 B11 1.79(4) . ?
B11 H11A 1.1100 . ?
Pt2 N4 2.021(13) . ?
Pt2 N5 2.146(14) . ?
Pt2 N6 2.019(14) . ?
Pt2 C43 2.010(9) . ?
N4 C49 1.39(2) . ?
N4 C53 1.41(2) . ?
N5 C55 1.35(2) . ?
N5 C59 1.40(2) . ?
N6 C60 1.34(2) . ?
N6 C64 1.32(2) . ?
C43 C44 1.3900 . ?
C43 C48 1.3900 . ?
C44 H44 0.9400 . ?
C44 C45 1.3900 . ?
C45 H45 0.9400 . ?
C45 C46 1.3900 . ?
C46 H46 0.9400 . ?
C46 C47 1.3900 . ?
C47 H47 0.9400 . ?
C47 C48 1.3900 . ?
C48 C49 1.45(2) . ?
C49 C50 1.32(2) . ?
C50 H50 0.9400 . ?
C50 C51 1.47(3) . ?
C51 H51 0.9400 . ?
C51 C52 1.37(3) . ?
C52 C53 1.39(2) . ?
C52 C54 1.49(3) . ?
C53 H53 0.9400 . ?
C54 B12 1.76(4) . ?
C54 B13 1.67(4) . ?
C54 B14 1.78(4) . ?
C54 B15 1.78(4) . ?
C54 B16 1.77(4) . ?
C55 H55 0.9400 . ?
C55 C56 1.36(2) . ?
C56 H56 0.9400 . ?
C56 C57 1.39(3) . ?
C57 C58 1.44(3) . ?
C57 C75 1.47(2) . ?
C58 H58 0.9400 . ?
C58 C59 1.41(3) . ?
C59 C60 1.41(2) . ?
C60 C61 1.40(2) . ?
C61 H61 0.9400 . ?
C61 C62 1.34(2) . ?
C62 C63 1.41(3) . ?
C62 C65 1.45(3) . ?
C63 H63 0.9400 . ?
C63 C64 1.39(2) . ?
C64 H64 0.9400 . ?
C65 C66 1.35(3) . ?
C65 C70 1.38(3) . ?
C66 H66 0.9400 . ?
C66 C67 1.41(3) . ?
C67 H67 0.9400 . ?
C67 C68 1.30(3) . ?
C68 C69 1.52(4) . ?
C68 C71 1.55(4) . ?
C69 H69 0.9400 . ?
C69 C70 1.41(3) . ?
C70 H70 0.9400 . ?
C71 C72 1.47(4) . ?
C71 C73 1.57(3) . ?
C71 C74 1.53(4) . ?
C72 H72A 0.9700 . ?
C72 H72B 0.9700 . ?
C72 H72C 0.9700 . ?
C73 H73A 0.9700 . ?
C73 H73B 0.9700 . ?
C73 H73C 0.9700 . ?
C74 H74A 0.9700 . ?
C74 H74B 0.9700 . ?
C74 H74C 0.9700 . ?
C80 H80 0.9400 . ?
C80 C79 1.3900 . ?
C80 C75 1.3900 . ?
C79 H79 0.9400 . ?
C79 C78 1.3900 . ?
C78 C77 1.3900 . ?
C78 C81 1.533(10) . ?
C77 H77 0.9400 . ?
C77 C76 1.3900 . ?
C76 H76 0.9400 . ?
C76 C75 1.3900 . ?
C81 C82 1.525(10) . ?
C81 C83 1.536(10) . ?
C81 C84 1.540(10) . ?
C82 H82A 0.9700 . ?
C82 H82B 0.9700 . ?
C82 H82C 0.9700 . ?
C83 H83A 0.9700 . ?
C83 H83B 0.9700 . ?
C83 H83C 0.9700 . ?
C84 H84A 0.9700 . ?
C84 H84B 0.9700 . ?
C84 H84C 0.9700 . ?
B12 H12 1.1100 . ?
B12 B13 1.69(4) . ?
B12 B16 1.69(4) . ?
B12 B17 1.46(4) . ?
B12 B21 1.59(4) . ?
B13 H13A 1.1100 . ?
B13 B14 1.86(4) . ?
B13 B17 1.73(4) . ?
B13 B18 1.67(4) . ?
B14 H14A 1.1100 . ?
B14 B15 1.77(4) . ?
B14 B18 1.74(4) . ?
B14 B19 1.69(4) . ?
B15 H15 1.1100 . ?
B15 B16 1.82(4) . ?
B15 B19 1.70(4) . ?
B15 B20 1.71(4) . ?
B16 H16A 1.1100 . ?
B16 B20 1.75(4) . ?
B16 B21 1.69(4) . ?
B17 H17 1.1100 . ?
B17 B18 1.85(4) . ?
B17 B21 1.43(4) . ?
B17 B22 1.74(4) . ?
B18 H18 1.1100 . ?
B18 B19 1.89(4) . ?
B18 B22 1.86(4) . ?
B19 H19A 1.1100 . ?
B19 B20 1.73(4) . ?
B19 B22 1.74(4) . ?
B20 H20 1.1100 . ?
B20 B21 1.74(4) . ?
B20 B22 1.76(4) . ?
B21 H21A 1.1100 . ?
B21 B22 1.74(4) . ?
B22 H22A 1.1100 . ?
O1 C85 1.22(3) . ?
C85 C86 1.45(3) . ?
C85 C87 1.45(4) . ?
C86 H86A 0.9700 . ?
C86 H86B 0.9700 . ?
C86 H86C 0.9700 . ?
C87 H87A 0.9700 . ?
C87 H87B 0.9700 . ?
C87 H87C 0.9700 . ?

loop_
_geom_torsion_atom_site_label_1
_geom_torsion_atom_site_label_2
_geom_torsion_atom_site_label_3
_geom_torsion_atom_site_label_4
_geom_torsion
_geom_torsion_site_symmetry_1
_geom_torsion_site_symmetry_2
_geom_torsion_site_symmetry_3
_geom_torsion_site_symmetry_4
_geom_torsion_publ_flag
Pt1 N1 C7 C6 12.7(15) . . . . ?
Pt1 N1 C7 C8 -172.1(11) . . . . ?
Pt1 N1 C11 C10 169.3(14) . . . . ?
Pt1 N2 C13 C14 170.6(12) . . . . ?
Pt1 N2 C17 C16 -167.4(11) . . . . ?
Pt1 N2 C17 C18 9.5(16) . . . . ?
Pt1 N3 C18 C17 6.4(14) . . . . ?
Pt1 N3 C18 C19 -166.0(14) . . . . ?
Pt1 N3 C22 C21 161.2(11) . . . . ?
Pt1 C1 C2 C3 171.3(14) . . . . ?
Pt1 C1 C6 C5 -173.1(14) . . . . ?
Pt1 C1 C6 C7 3(2) . . . . ?
N1 C7 C8 C9 4(3) . . . . ?
N2 C13 C14 C15 -5(2) . . . . ?
N2 C17 C18 N3 -10.1(18) . . . . ?
N2 C17 C18 C19 162.1(16) . . . . ?
N3 C18 C19 C20 4(3) . . . . ?
C1 C2 C3 C4 -2(3) . . . . ?
C1 C6 C7 N1 -10(2) . . . . ?
C1 C6 C7 C8 175.4(17) . . . . ?
C2 C1 C6 C5 -5(3) . . . . ?
C2 C1 C6 C7 170.6(16) . . . . ?
C2 C3 C4 C5 -1(3) . . . . ?
C3 C4 C5 C6 1(3) . . . . ?
C4 C5 C6 C1 2(3) . . . . ?
C4 C5 C6 C7 -173.0(17) . . . . ?
C5 C6 C7 N1 165.7(14) . . . . ?
C5 C6 C7 C8 -9(3) . . . . ?
C6 C1 C2 C3 5(3) . . . . ?
C6 C7 C8 C9 178.3(19) . . . . ?
C7 N1 C11 C10 4(3) . . . . ?
C7 C8 C9 C10 -2(3) . . . . ?
C8 C9 C10 C11 1(3) . . . . ?
C8 C9 C10 C12 176.6(19) . . . . ?
C9 C10 C11 N1 -1(3) . . . . ?
C9 C10 C12 B1 177.6(18) . . . . ?
C9 C10 C12 B2 104(2) . . . . ?
C9 C10 C12 B3 31(3) . . . . ?
C9 C10 C12 B4 -42(3) . . . . ?
C9 C10 C12 B5 -112(2) . . . . ?
C10 C12 B1 B2 -110(2) . . . . ?
C10 C12 B1 B5 109(2) . . . . ?
C10 C12 B1 B6 -148.3(19) . . . . ?
C10 C12 B1 B10 147(2) . . . . ?
C10 C12 B2 B1 111.1(19) . . . . ?
C10 C12 B2 B3 -112(2) . . . . ?
C10 C12 B2 B6 150.4(18) . . . . ?
C10 C12 B2 B7 -148.7(18) . . . . ?
C10 C12 B3 B2 109(2) . . . . ?
C10 C12 B3 B4 -108(3) . . . . ?
C10 C12 B3 B7 150(2) . . . . ?
C10 C12 B3 B8 -148(2) . . . . ?
C10 C12 B4 B3 113(2) . . . . ?
C10 C12 B4 B5 -110(2) . . . . ?
C10 C12 B4 B8 153(2) . . . . ?
C10 C12 B4 B9 -148.4(19) . . . . ?
C10 C12 B5 B1 -110(2) . . . . ?
C10 C12 B5 B4 108(2) . . . . ?
C10 C12 B5 B9 146(2) . . . . ?
C10 C12 B5 B10 -148(2) . . . . ?
C11 N1 C7 C6 -179.7(14) . . . . ?
C11 N1 C7 C8 -5(2) . . . . ?
C11 C10 C12 B1 -7(3) . . . . ?
C11 C10 C12 B2 -81(2) . . . . ?
C11 C10 C12 B3 -153(2) . . . . ?
C11 C10 C12 B4 133(2) . . . . ?
C11 C10 C12 B5 64(3) . . . . ?
C12 C10 C11 N1 -177.2(19) . . . . ?
C12 B1 B2 B3 -37.5(15) . . . . ?
C12 B1 B2 B6 -135.7(17) . . . . ?
C12 B1 B2 B7 -95.0(18) . . . . ?
C12 B1 B5 B4 33.6(17) . . . . ?
C12 B1 B5 B9 98(2) . . . . ?
C12 B1 B5 B10 139.0(18) . . . . ?
C12 B1 B6 B2 38.6(15) . . . . ?
C12 B1 B6 B7 -3(2) . . . . ?
C12 B1 B6 B10 -103.5(18) . . . . ?
C12 B1 B6 B11 -63(2) . . . . ?
C12 B1 B10 B5 -36.9(16) . . . . ?
C12 B1 B10 B6 97.8(19) . . . . ?
C12 B1 B10 B9 -1(2) . . . . ?
C12 B1 B10 B11 61(2) . . . . ?
C12 B2 B3 B4 -32.1(17) . . . . ?
C12 B2 B3 B7 -135.3(18) . . . . ?
C12 B2 B3 B8 -95.9(18) . . . . ?
C12 B2 B6 B1 -37.9(14) . . . . ?
C12 B2 B6 B7 94.8(18) . . . . ?
C12 B2 B6 B10 -4(2) . . . . ?
C12 B2 B6 B11 59(2) . . . . ?
C12 B2 B7 B3 38.1(15) . . . . ?
C12 B2 B7 B6 -101.2(17) . . . . ?
C12 B2 B7 B8 -4(2) . . . . ?
C12 B2 B7 B11 -65(2) . . . . ?
C12 B3 B4 B5 -39.2(17) . . . . ?
C12 B3 B4 B8 -135(2) . . . . ?
C12 B3 B4 B9 -103(2) . . . . ?
C12 B3 B7 B2 -39.9(16) . . . . ?
C12 B3 B7 B6 -3(3) . . . . ?
C12 B3 B7 B8 96(2) . . . . ?
C12 B3 B7 B11 59(2) . . . . ?
C12 B3 B8 B4 37.8(18) . . . . ?
C12 B3 B8 B7 -103(2) . . . . ?
C12 B3 B8 B9 4(3) . . . . ?
C12 B3 B8 B11 -67(2) . . . . ?
C12 B4 B5 B1 -34.2(17) . . . . ?
C12 B4 B5 B9 -138(2) . . . . ?
C12 B4 B5 B10 -101.0(19) . . . . ?
C12 B4 B8 B3 -40.4(18) . . . . ?
C12 B4 B8 B7 -8(3) . . . . ?
C12 B4 B8 B9 102(2) . . . . ?
C12 B4 B8 B11 55(3) . . . . ?
C12 B4 B9 B5 38.9(17) . . . . ?
C12 B4 B9 B8 -98(2) . . . . ?
C12 B4 B9 B10 4(3) . . . . ?
C12 B4 B9 B11 -58(2) . . . . ?
C12 B5 B9 B4 -37.1(19) . . . . ?
C12 B5 B9 B8 4(3) . . . . ?
C12 B5 B9 B10 104.4(19) . . . . ?
C12 B5 B9 B11 64(2) . . . . ?
C12 B5 B10 B1 37.4(15) . . . . ?
C12 B5 B10 B6 -2(2) . . . . ?
C12 B5 B10 B9 -99(2) . . . . ?
C12 B5 B10 B11 -58(2) . . . . ?
C13 N2 C17 C16 3(2) . . . . ?
C13 N2 C17 C18 179.5(12) . . . . ?
C13 C14 C15 C16 5(2) . . . . ?
C13 C14 C15 C33 -173.4(14) . . . . ?
C14 C15 C16 C17 -1(2) . . . . ?
C14 C15 C33 C34 -25(2) . . . . ?
C14 C15 C33 C38 152.2(18) . . . . ?
C15 C16 C17 N2 -3(2) . . . . ?
C15 C16 C17 C18 -179.4(13) . . . . ?
C15 C33 C34 C35 -176.8(17) . . . . ?
C15 C33 C38 C37 178.9(16) . . . . ?
C16 C15 C33 C34 157.4(16) . . . . ?
C16 C15 C33 C38 -26(3) . . . . ?
C16 C17 C18 N3 166.7(13) . . . . ?
C16 C17 C18 C19 -21(2) . . . . ?
C17 N2 C13 C14 1(2) . . . . ?
C17 C18 C19 C20 -166.8(15) . . . . ?
C18 N3 C22 C21 -3(2) . . . . ?
C18 C19 C20 C21 -6(2) . . . . ?
C18 C19 C20 C23 178.4(17) . . . . ?
C19 C20 C21 C22 3(2) . . . . ?
C19 C20 C23 C24 -17(3) . . . . ?
C19 C20 C23 C28 178.3(17) . . . . ?
C20 C21 C22 N3 1(2) . . . . ?
C20 C23 C24 C25 -174.9(19) . . . . ?
C20 C23 C28 C27 172.6(19) . . . . ?
C21 C20 C23 C24 168.0(18) . . . . ?
C21 C20 C23 C28 3(3) . . . . ?
C22 N3 C18 C17 172.6(12) . . . . ?
C22 N3 C18 C19 0(2) . . . . ?
C23 C20 C21 C22 178.9(15) . . . . ?
C23 C24 C25 C26 3(4) . . . . ?
C24 C23 C28 C27 7(3) . . . . ?
C24 C25 C26 C27 6(4) . . . . ?
C24 C25 C26 C29 -177(2) . . . . ?
C25 C26 C27 C28 -9(4) . . . . ?
C25 C26 C29 C30 -13(3) . . . . ?
C25 C26 C29 C31 113(3) . . . . ?
C25 C26 C29 C32 -137(3) . . . . ?
C26 C27 C28 C23 2(3) . . . . ?
C27 C26 C29 C30 163(2) . . . . ?
C27 C26 C29 C31 -71(3) . . . . ?
C27 C26 C29 C32 40(3) . . . . ?
C28 C23 C24 C25 -9(3) . . . . ?
C29 C26 C27 C28 174(2) . . . . ?
C33 C15 C16 C17 176.9(14) . . . . ?
C33 C34 C35 C36 -5(3) . . . . ?
C34 C33 C38 C37 -4(3) . . . . ?
C34 C35 C36 C37 2(3) . . . . ?
C34 C35 C36 C39 176(2) . . . . ?
C35 C36 C37 C38 1(3) . . . . ?
C35 C36 C39 C40 66(3) . . . . ?
C35 C36 C39 C41 -48(3) . . . . ?
C35 C36 C39 C42 -179(2) . . . . ?
C36 C37 C38 C33 1(3) . . . . ?
C37 C36 C39 C40 -119(2) . . . . ?
C37 C36 C39 C41 127(3) . . . . ?
C37 C36 C39 C42 -5(4) . . . . ?
C38 C33 C34 C35 6(3) . . . . ?
C39 C36 C37 C38 -174(2) . . . . ?
B1 C12 B2 B3 136.6(17) . . . . ?
B1 C12 B2 B6 39.4(15) . . . . ?
B1 C12 B2 B7 100.3(17) . . . . ?
B1 C12 B3 B2 -40.7(16) . . . . ?
B1 C12 B3 B4 102.2(19) . . . . ?
B1 C12 B3 B7 1(2) . . . . ?
B1 C12 B3 B8 63(2) . . . . ?
B1 C12 B4 B3 -103.2(19) . . . . ?
B1 C12 B4 B5 34.1(16) . . . . ?
B1 C12 B4 B8 -63(2) . . . . ?
B1 C12 B4 B9 -4(2) . . . . ?
B1 C12 B5 B4 -142.4(19) . . . . ?
B1 C12 B5 B9 -105(2) . . . . ?
B1 C12 B5 B10 -38.1(16) . . . . ?
B1 B2 B3 C12 36.9(15) . . . . ?
B1 B2 B3 B4 5(2) . . . . ?
B1 B2 B3 B7 -98.3(18) . . . . ?
B1 B2 B3 B8 -59(2) . . . . ?
B1 B2 B6 B7 132.7(19) . . . . ?
B1 B2 B6 B10 33.5(16) . . . . ?
B1 B2 B6 B11 97(2) . . . . ?
B1 B2 B7 B3 97.6(19) . . . . ?
B1 B2 B7 B6 -41.7(17) . . . . ?
B1 B2 B7 B8 55(3) . . . . ?
B1 B2 B7 B11 -6(3) . . . . ?
B1 B5 B9 B4 -101(2) . . . . ?
B1 B5 B9 B8 -60(3) . . . . ?
B1 B5 B9 B10 40.3(19) . . . . ?
B1 B5 B9 B11 0(3) . . . . ?
B1 B5 B10 B6 -39.3(15) . . . . ?
B1 B5 B10 B9 -137(2) . . . . ?
B1 B5 B10 B11 -95.1(19) . . . . ?
B1 B6 B7 B2 41.3(16) . . . . ?
B1 B6 B7 B3 4(2) . . . . ?
B1 B6 B7 B8 -64(2) . . . . ?
B1 B6 B7 B11 -97(2) . . . . ?
B1 B6 B10 B5 38.0(15) . . . . ?
B1 B6 B10 B9 97(2) . . . . ?
B1 B6 B10 B11 133(2) . . . . ?
B1 B6 B11 B7 100(2) . . . . ?
B1 B6 B11 B8 62(3) . . . . ?
B1 B6 B11 B9 0(3) . . . . ?
B1 B6 B11 B10 -39.6(18) . . . . ?
B1 B10 B11 B6 39.7(19) . . . . ?
B1 B10 B11 B7 -2(3) . . . . ?
B1 B10 B11 B8 -70(2) . . . . ?
B1 B10 B11 B9 -98(2) . . . . ?
B2 C12 B1 B5 -140.7(17) . . . . ?
B2 C12 B1 B6 -38.5(15) . . . . ?
B2 C12 B1 B10 -103.4(18) . . . . ?
B2 C12 B3 B4 143(2) . . . . ?
B2 C12 B3 B7 41.4(17) . . . . ?
B2 C12 B3 B8 103.5(19) . . . . ?
B2 C12 B4 B3 -35.1(18) . . . . ?
B2 C12 B4 B5 102.2(17) . . . . ?
B2 C12 B4 B8 5(3) . . . . ?
B2 C12 B4 B9 64(2) . . . . ?
B2 C12 B5 B1 37.3(16) . . . . ?
B2 C12 B5 B4 -105.1(18) . . . . ?
B2 C12 B5 B9 -67(2) . . . . ?
B2 C12 B5 B10 -1(2) . . . . ?
B2 B1 B5 C12 -35.1(15) . . . . ?
B2 B1 B5 B4 -1(2) . . . . ?
B2 B1 B5 B9 63(2) . . . . ?
B2 B1 B5 B10 103.9(19) . . . . ?
B2 B1 B6 B7 -41.6(16) . . . . ?
B2 B1 B6 B10 -142(2) . . . . ?
B2 B1 B6 B11 -102(2) . . . . ?
B2 B1 B10 B5 -100.3(19) . . . . ?
B2 B1 B10 B6 34.3(18) . . . . ?
B2 B1 B10 B9 -64(2) . . . . ?
B2 B1 B10 B11 -3(2) . . . . ?
B2 B3 B4 C12 33.2(18) . . . . ?
B2 B3 B4 B5 -6(3) . . . . ?
B2 B3 B4 B8 -102(2) . . . . ?
B2 B3 B4 B9 -70(2) . . . . ?
B2 B3 B7 B6 37.2(17) . . . . ?
B2 B3 B7 B8 135.7(19) . . . . ?
B2 B3 B7 B11 99(2) . . . . ?
B2 B3 B8 B4 100(2) . . . . ?
B2 B3 B8 B7 -41.0(18) . . . . ?
B2 B3 B8 B9 66(3) . . . . ?
B2 B3 B8 B11 -4(2) . . . . ?
B2 B6 B7 B3 -37.7(18) . . . . ?
B2 B6 B7 B8 -105(2) . . . . ?
B2 B6 B7 B11 -138(2) . . . . ?
B2 B6 B10 B1 -34.2(16) . . . . ?
B2 B6 B10 B5 4(2) . . . . ?
B2 B6 B10 B9 62(2) . . . . ?
B2 B6 B10 B11 99(2) . . . . ?
B2 B6 B11 B7 37.3(19) . . . . ?
B2 B6 B11 B8 0(3) . . . . ?
B2 B6 B11 B9 -62(3) . . . . ?
B2 B6 B11 B10 -102(2) . . . . ?
B2 B7 B8 B3 41.1(17) . . . . ?
B2 B7 B8 B4 7(3) . . . . ?
B2 B7 B8 B9 -57(3) . . . . ?
B2 B7 B8 B11 -97(2) . . . . ?
B2 B7 B11 B6 -37(2) . . . . ?
B2 B7 B11 B8 105(2) . . . . ?
B2 B7 B11 B9 71(2) . . . . ?
B2 B7 B11 B10 5(3) . . . . ?
B3 C12 B1 B2 40.0(16) . . . . ?
B3 C12 B1 B5 -100.7(18) . . . . ?
B3 C12 B1 B6 2(2) . . . . ?
B3 C12 B1 B10 -63(2) . . . . ?
B3 C12 B2 B1 -136.6(17) . . . . ?
B3 C12 B2 B6 -97.2(18) . . . . ?
B3 C12 B2 B7 -36.3(16) . . . . ?
B3 C12 B4 B5 137.3(19) . . . . ?
B3 C12 B4 B8 40.4(18) . . . . ?
B3 C12 B4 B9 99(2) . . . . ?
B3 C12 B5 B1 103.0(19) . . . . ?
B3 C12 B5 B4 -39.4(17) . . . . ?
B3 C12 B5 B9 -2(2) . . . . ?
B3 C12 B5 B10 65(2) . . . . ?
B3 B2 B6 B1 -99.1(18) . . . . ?
B3 B2 B6 B7 33.6(16) . . . . ?
B3 B2 B6 B10 -66(2) . . . . ?
B3 B2 B6 B11 -3(2) . . . . ?
B3 B2 B7 B6 -139(2) . . . . ?
B3 B2 B7 B8 -42(2) . . . . ?
B3 B2 B7 B11 -104(2) . . . . ?
B3 B4 B5 C12 38.8(18) . . . . ?
B3 B4 B5 B1 5(3) . . . . ?
B3 B4 B5 B9 -99(2) . . . . ?
B3 B4 B5 B10 -62(2) . . . . ?
B3 B4 B8 B7 32.9(19) . . . . ?
B3 B4 B8 B9 142(2) . . . . ?
B3 B4 B8 B11 96(2) . . . . ?
B3 B4 B9 B5 103.1(19) . . . . ?
B3 B4 B9 B8 -33.9(19) . . . . ?
B3 B4 B9 B10 68(2) . . . . ?
B3 B4 B9 B11 7(2) . . . . ?
B3 B7 B8 B4 -34(2) . . . . ?
B3 B7 B8 B9 -98(3) . . . . ?
B3 B7 B8 B11 -138(2) . . . . ?
B3 B7 B11 B6 -102(2) . . . . ?
B3 B7 B11 B8 40(2) . . . . ?
B3 B7 B11 B9 6(3) . . . . ?
B3 B7 B11 B10 -60(3) . . . . ?
B3 B8 B9 B4 34(2) . . . . ?
B3 B8 B9 B5 -5(3) . . . . ?
B3 B8 B9 B10 -70(3) . . . . ?
B3 B8 B9 B11 -98(2) . . . . ?
B3 B8 B11 B6 3(3) . . . . ?
B3 B8 B11 B7 -35.4(18) . . . . ?
B3 B8 B11 B9 105(2) . . . . ?
B3 B8 B11 B10 75(2) . . . . ?
B4 C12 B1 B2 106.7(18) . . . . ?
B4 C12 B1 B5 -34.0(17) . . . . ?
B4 C12 B1 B6 68(2) . . . . ?
B4 C12 B1 B10 3(2) . . . . ?
B4 C12 B2 B1 -101.1(19) . . . . ?
B4 C12 B2 B3 35.5(19) . . . . ?
B4 C12 B2 B6 -62(2) . . . . ?
B4 C12 B2 B7 -1(2) . . . . ?
B4 C12 B3 B2 -143(2) . . . . ?
B4 C12 B3 B7 -102(2) . . . . ?
B4 C12 B3 B8 -39.4(19) . . . . ?
B4 C12 B5 B1 142.4(19) . . . . ?
B4 C12 B5 B9 37.8(19) . . . . ?
B4 C12 B5 B10 104(2) . . . . ?
B4 B3 B7 B2 -100.5(17) . . . . ?
B4 B3 B7 B6 -63(2) . . . . ?
B4 B3 B7 B8 35.2(18) . . . . ?
B4 B3 B7 B11 -2(3) . . . . ?
B4 B3 B8 B7 -141(2) . . . . ?
B4 B3 B8 B9 -34(2) . . . . ?
B4 B3 B8 B11 -105(2) . . . . ?
B4 B5 B9 B8 41(2) . . . . ?
B4 B5 B9 B10 141(2) . . . . ?
B4 B5 B9 B11 101(2) . . . . ?
B4 B5 B10 B1 101(2) . . . . ?
B4 B5 B10 B6 62(2) . . . . ?
B4 B5 B10 B9 -36(2) . . . . ?
B4 B5 B10 B11 6(2) . . . . ?
B4 B8 B9 B5 -38.6(19) . . . . ?
B4 B8 B9 B10 -103(2) . . . . ?
B4 B8 B9 B11 -132(2) . . . . ?
B4 B8 B11 B6 -59(3) . . . . ?
B4 B8 B11 B7 -97(2) . . . . ?
B4 B8 B11 B9 43.2(19) . . . . ?
B4 B8 B11 B10 13(3) . . . . ?
B4 B9 B10 B1 -2(2) . . . . ?
B4 B9 B10 B5 34.5(18) . . . . ?
B4 B9 B10 B6 -63(2) . . . . ?
B4 B9 B10 B11 -97(2) . . . . ?
B4 B9 B11 B6 61(3) . . . . ?
B4 B9 B11 B7 -8(3) . . . . ?
B4 B9 B11 B8 -44(2) . . . . ?
B4 B9 B11 B10 103(2) . . . . ?
B5 C12 B1 B2 140.7(17) . . . . ?
B5 C12 B1 B6 102.2(17) . . . . ?
B5 C12 B1 B10 37.3(16) . . . . ?
B5 C12 B2 B1 -36.1(15) . . . . ?
B5 C12 B2 B3 100.5(18) . . . . ?
B5 C12 B2 B6 3(2) . . . . ?
B5 C12 B2 B7 64.2(19) . . . . ?
B5 C12 B3 B2 -104.7(18) . . . . ?
B5 C12 B3 B4 38.2(18) . . . . ?
B5 C12 B3 B7 -63(2) . . . . ?
B5 C12 B3 B8 -1(2) . . . . ?
B5 C12 B4 B3 -137.3(19) . . . . ?
B5 C12 B4 B8 -97(2) . . . . ?
B5 C12 B4 B9 -38.5(18) . . . . ?
B5 B1 B2 C12 35.3(15) . . . . ?
B5 B1 B2 B3 -2(2) . . . . ?
B5 B1 B2 B6 -100.4(18) . . . . ?
B5 B1 B2 B7 -60(2) . . . . ?
B5 B1 B6 B2 101.3(18) . . . . ?
B5 B1 B6 B7 60(2) . . . . ?
B5 B1 B6 B10 -40.8(18) . . . . ?
B5 B1 B6 B11 -1(2) . . . . ?
B5 B1 B10 B6 135(2) . . . . ?
B5 B1 B10 B9 36.0(16) . . . . ?
B5 B1 B10 B11 98(2) . . . . ?
B5 B4 B8 B3 -105(2) . . . . ?
B5 B4 B8 B7 -72(3) . . . . ?
B5 B4 B8 B9 38(2) . . . . ?
B5 B4 B8 B11 -9(3) . . . . ?
B5 B4 B9 B8 -137(2) . . . . ?
B5 B4 B9 B10 -35.1(18) . . . . ?
B5 B4 B9 B11 -96(2) . . . . ?
B5 B9 B10 B1 -36.2(16) . . . . ?
B5 B9 B10 B6 -97.7(19) . . . . ?
B5 B9 B10 B11 -132(2) . . . . ?
B5 B9 B11 B6 0(3) . . . . ?
B5 B9 B11 B7 -69(3) . . . . ?
B5 B9 B11 B8 -106(3) . . . . ?
B5 B9 B11 B10 42.0(19) . . . . ?
B5 B10 B11 B6 98(2) . . . . ?
B5 B10 B11 B7 57(3) . . . . ?
B5 B10 B11 B8 -12(2) . . . . ?
B5 B10 B11 B9 -39.8(18) . . . . ?
B6 B1 B2 C12 135.7(17) . . . . ?
B6 B1 B2 B3 98.2(19) . . . . ?
B6 B1 B2 B7 40.7(18) . . . . ?
B6 B1 B5 C12 -97.7(18) . . . . ?
B6 B1 B5 B4 -64(2) . . . . ?
B6 B1 B5 B9 1(3) . . . . ?
B6 B1 B5 B10 41.3(18) . . . . ?
B6 B1 B10 B5 -135(2) . . . . ?
B6 B1 B10 B9 -99(2) . . . . ?
B6 B1 B10 B11 -36.9(18) . . . . ?
B6 B2 B3 C12 100.1(17) . . . . ?
B6 B2 B3 B4 68(2) . . . . ?
B6 B2 B3 B7 -35.2(17) . . . . ?
B6 B2 B3 B8 4(2) . . . . ?
B6 B2 B7 B3 139(2) . . . . ?
B6 B2 B7 B8 97(2) . . . . ?
B6 B2 B7 B11 36(2) . . . . ?
B6 B7 B8 B3 105(2) . . . . ?
B6 B7 B8 B4 71(3) . . . . ?
B6 B7 B8 B9 7(3) . . . . ?
B6 B7 B8 B11 -33(2) . . . . ?
B6 B7 B11 B8 142(2) . . . . ?
B6 B7 B11 B9 108(2) . . . . ?
B6 B7 B11 B10 42(2) . . . . ?
B6 B10 B11 B7 -41(2) . . . . ?
B6 B10 B11 B8 -110(3) . . . . ?
B6 B10 B11 B9 -138(2) . . . . ?
B7 B2 B3 C12 135.3(18) . . . . ?
B7 B2 B3 B4 103(2) . . . . ?
B7 B2 B3 B8 39.4(17) . . . . ?
B7 B2 B6 B1 -132.7(19) . . . . ?
B7 B2 B6 B10 -99(2) . . . . ?
B7 B2 B6 B11 -36.2(19) . . . . ?
B7 B3 B4 C12 100(2) . . . . ?
B7 B3 B4 B5 61(2) . . . . ?
B7 B3 B4 B8 -34.9(19) . . . . ?
B7 B3 B4 B9 -3(2) . . . . ?
B7 B3 B8 B4 141(2) . . . . ?
B7 B3 B8 B9 107(3) . . . . ?
B7 B3 B8 B11 36.7(19) . . . . ?
B7 B6 B10 B1 -98(2) . . . . ?
B7 B6 B10 B5 -60(2) . . . . ?
B7 B6 B10 B9 -1(2) . . . . ?
B7 B6 B10 B11 35(2) . . . . ?
B7 B6 B11 B8 -37(2) . . . . ?
B7 B6 B11 B9 -99(3) . . . . ?
B7 B6 B11 B10 -139(2) . . . . ?
B7 B8 B9 B4 95(3) . . . . ?
B7 B8 B9 B5 56(3) . . . . ?
B7 B8 B9 B10 -8(3) . . . . ?
B7 B8 B9 B11 -37(2) . . . . ?
B7 B8 B11 B6 38(2) . . . . ?
B7 B8 B11 B9 140(2) . . . . ?
B7 B8 B11 B10 111(2) . . . . ?
B8 B3 B4 C12 135(2) . . . . ?
B8 B3 B4 B5 96(2) . . . . ?
B8 B3 B4 B9 31.7(18) . . . . ?
B8 B3 B7 B2 -135.7(19) . . . . ?
B8 B3 B7 B6 -99(2) . . . . ?
B8 B3 B7 B11 -37.1(19) . . . . ?
B8 B4 B5 C12 102(2) . . . . ?
B8 B4 B5 B1 68(2) . . . . ?
B8 B4 B5 B9 -35.2(19) . . . . ?
B8 B4 B5 B10 1(3) . . . . ?
B8 B4 B9 B5 137(2) . . . . ?
B8 B4 B9 B10 102(2) . . . . ?
B8 B4 B9 B11 40.5(18) . . . . ?
B8 B7 B11 B6 -142(2) . . . . ?
B8 B7 B11 B9 -33.7(19) . . . . ?
B8 B7 B11 B10 -100(3) . . . . ?
B8 B9 B10 B1 67(3) . . . . ?
B8 B9 B10 B5 103(3) . . . . ?
B8 B9 B10 B6 6(3) . . . . ?
B8 B9 B10 B11 -28(2) . . . . ?
B8 B9 B11 B6 106(3) . . . . ?
B8 B9 B11 B7 36(2) . . . . ?
B8 B9 B11 B10 148(2) . . . . ?
B9 B4 B5 C12 138(2) . . . . ?
B9 B4 B5 B1 103(2) . . . . ?
B9 B4 B5 B10 37(2) . . . . ?
B9 B4 B8 B3 -142(2) . . . . ?
B9 B4 B8 B7 -109(3) . . . . ?
B9 B4 B8 B11 -47(2) . . . . ?
B9 B5 B10 B1 137(2) . . . . ?
B9 B5 B10 B6 97(2) . . . . ?
B9 B5 B10 B11 41.7(18) . . . . ?
B9 B8 B11 B6 -102(3) . . . . ?
B9 B8 B11 B7 -140(2) . . . . ?
B9 B8 B11 B10 -30(2) . . . . ?
B9 B10 B11 B6 138(2) . . . . ?
B9 B10 B11 B7 97(3) . . . . ?
B9 B10 B11 B8 28(2) . . . . ?
B10 B1 B2 C12 100.2(19) . . . . ?
B10 B1 B2 B3 63(2) . . . . ?
B10 B1 B2 B6 -35.4(18) . . . . ?
B10 B1 B2 B7 5(2) . . . . ?
B10 B1 B5 C12 -139.0(18) . . . . ?
B10 B1 B5 B4 -105(2) . . . . ?
B10 B1 B5 B9 -41(2) . . . . ?
B10 B1 B6 B2 142(2) . . . . ?
B10 B1 B6 B7 100(2) . . . . ?
B10 B1 B6 B11 40.2(19) . . . . ?
B10 B5 B9 B4 -141(2) . . . . ?
B10 B5 B9 B8 -100(2) . . . . ?
B10 B5 B9 B11 -41(2) . . . . ?
B10 B6 B7 B2 102.3(19) . . . . ?
B10 B6 B7 B3 65(2) . . . . ?
B10 B6 B7 B8 -3(3) . . . . ?
B10 B6 B7 B11 -36.0(19) . . . . ?
B10 B6 B11 B7 139(2) . . . . ?
B10 B6 B11 B8 102(2) . . . . ?
B10 B6 B11 B9 40(2) . . . . ?
B10 B9 B11 B6 -42(2) . . . . ?
B10 B9 B11 B7 -111(2) . . . . ?
B10 B9 B11 B8 -148(2) . . . . ?
B11 B6 B7 B2 138(2) . . . . ?
B11 B6 B7 B3 101(2) . . . . ?
B11 B6 B7 B8 33(2) . . . . ?
B11 B6 B10 B1 -133(2) . . . . ?
B11 B6 B10 B5 -95(2) . . . . ?
B11 B6 B10 B9 -37(2) . . . . ?
B11 B7 B8 B3 138(2) . . . . ?
B11 B7 B8 B4 104(2) . . . . ?
B11 B7 B8 B9 40(2) . . . . ?
B11 B8 B9 B4 132(2) . . . . ?
B11 B8 B9 B5 93(2) . . . . ?
B11 B8 B9 B10 29(2) . . . . ?
B11 B9 B10 B1 96(2) . . . . ?
B11 B9 B10 B5 132(2) . . . . ?
B11 B9 B10 B6 34.0(18) . . . . ?
Pt2 N4 C49 C48 -12.4(16) . . . . ?
Pt2 N4 C49 C50 173.3(14) . . . . ?
Pt2 N4 C53 C52 -170.4(13) . . . . ?
Pt2 N5 C55 C56 -167.7(14) . . . . ?
Pt2 N5 C59 C58 171.1(13) . . . . ?
Pt2 N5 C59 C60 -12(2) . . . . ?
Pt2 N6 C60 C59 -1.7(19) . . . . ?
Pt2 N6 C60 C61 172.2(12) . . . . ?
Pt2 N6 C64 C63 -177.2(14) . . . . ?
Pt2 C43 C44 C45 178.3(9) . . . . ?
Pt2 C43 C48 C47 -178.5(8) . . . . ?
Pt2 C43 C48 C49 10.2(10) . . . . ?
N4 C49 C50 C51 -4(3) . . . . ?
N5 C55 C56 C57 6(3) . . . . ?
N5 C59 C60 N6 10(2) . . . . ?
N5 C59 C60 C61 -163.6(16) . . . . ?
N6 C60 C61 C62 3(3) . . . . ?
C43 C44 C45 C46 0.0 . . . . ?
C43 C48 C49 N4 1.4(16) . . . . ?
C43 C48 C49 C50 175.8(14) . . . . ?
C44 C43 C48 C47 0.0 . . . . ?
C44 C43 C48 C49 -171.3(12) . . . . ?
C44 C45 C46 C47 0.0 . . . . ?
C45 C46 C47 C48 0.0 . . . . ?
C46 C47 C48 C43 0.0 . . . . ?
C46 C47 C48 C49 170.5(13) . . . . ?
C47 C48 C49 N4 -169.5(10) . . . . ?
C47 C48 C49 C50 5(2) . . . . ?
C48 C43 C44 C45 0.0 . . . . ?
C48 C49 C50 C51 -177.5(15) . . . . ?
C49 N4 C53 C52 -2(2) . . . . ?
C49 C50 C51 C52 2(3) . . . . ?
C50 C51 C52 C53 -1(3) . . . . ?
C50 C51 C52 C54 175.1(18) . . . . ?
C51 C52 C53 N4 1(3) . . . . ?
C51 C52 C54 B12 -93(3) . . . . ?
C51 C52 C54 B13 -168(2) . . . . ?
C51 C52 C54 B14 113(2) . . . . ?
C51 C52 C54 B15 45(3) . . . . ?
C51 C52 C54 B16 -25(3) . . . . ?
C52 C54 B12 B13 -112(3) . . . . ?
C52 C54 B12 B16 103(3) . . . . ?
C52 C54 B12 B17 -156(3) . . . . ?
C52 C54 B12 B21 145(3) . . . . ?
C52 C54 B13 B12 115(3) . . . . ?
C52 C54 B13 B14 -109(3) . . . . ?
C52 C54 B13 B17 149(2) . . . . ?
C52 C54 B13 B18 -142(2) . . . . ?
C52 C54 B14 B13 117(2) . . . . ?
C52 C54 B14 B15 -105(2) . . . . ?
C52 C54 B14 B18 148(2) . . . . ?
C52 C54 B14 B19 -143(2) . . . . ?
C52 C54 B15 B14 110(2) . . . . ?
C52 C54 B15 B16 -110(2) . . . . ?
C52 C54 B15 B19 149(2) . . . . ?
C52 C54 B15 B20 -148(2) . . . . ?
C52 C54 B16 B12 -117(2) . . . . ?
C52 C54 B16 B15 106(2) . . . . ?
C52 C54 B16 B20 142(2) . . . . ?
C52 C54 B16 B21 -155(2) . . . . ?
C53 N4 C49 C48 177.7(13) . . . . ?
C53 N4 C49 C50 3(2) . . . . ?
C53 C52 C54 B12 83(3) . . . . ?
C53 C52 C54 B13 8(3) . . . . ?
C53 C52 C54 B14 -70(3) . . . . ?
C53 C52 C54 B15 -138(2) . . . . ?
C53 C52 C54 B16 151.5(19) . . . . ?
C54 C52 C53 N4 -175.2(17) . . . . ?
C54 B12 B13 B14 -40.0(16) . . . . ?
C54 B12 B13 B17 -135(2) . . . . ?
C54 B12 B13 B18 -102(2) . . . . ?
C54 B12 B16 B15 37.9(16) . . . . ?
C54 B12 B16 B20 98(2) . . . . ?
C54 B12 B16 B21 134(2) . . . . ?
C54 B12 B17 B13 40(2) . . . . ?
C54 B12 B17 B18 11(3) . . . . ?
C54 B12 B17 B21 -100(3) . . . . ?
C54 B12 B17 B22 -58(3) . . . . ?
C54 B12 B21 B16 -42(2) . . . . ?
C54 B12 B21 B17 101(3) . . . . ?
C54 B12 B21 B20 -4(3) . . . . ?
C54 B12 B21 B22 62(3) . . . . ?
C54 B13 B14 B15 -36.8(16) . . . . ?
C54 B13 B14 B18 -143(2) . . . . ?
C54 B13 B14 B19 -98(2) . . . . ?
C54 B13 B17 B12 -40(2) . . . . ?
C54 B13 B17 B18 106(2) . . . . ?
C54 B13 B17 B21 2(3) . . . . ?
C54 B13 B17 B22 73(3) . . . . ?
C54 B13 B18 B14 33(2) . . . . ?
C54 B13 B18 B17 -94(2) . . . . ?
C54 B13 B18 B19 -6(3) . . . . ?
C54 B13 B18 B22 -64(3) . . . . ?
C54 B14 B15 B16 -35.3(16) . . . . ?
C54 B14 B15 B19 -135(2) . . . . ?
C54 B14 B15 B20 -98(2) . . . . ?
C54 B14 B18 B13 -30.0(19) . . . . ?
C54 B14 B18 B17 15(2) . . . . ?
C54 B14 B18 B19 102(2) . . . . ?
C54 B14 B18 B22 73(2) . . . . ?
C54 B14 B19 B15 39(2) . . . . ?
C54 B14 B19 B18 -96(2) . . . . ?
C54 B14 B19 B20 2(3) . . . . ?
C54 B14 B19 B22 -63(3) . . . . ?
C54 B15 B16 B12 -38.5(17) . . . . ?
C54 B15 B16 B20 -137(2) . . . . ?
C54 B15 B16 B21 -97(2) . . . . ?
C54 B15 B19 B14 -39(2) . . . . ?
C54 B15 B19 B18 -1(3) . . . . ?
C54 B15 B19 B20 100(2) . . . . ?
C54 B15 B19 B22 64(3) . . . . ?
C54 B15 B20 B16 38(2) . . . . ?
C54 B15 B20 B19 -99(2) . . . . ?
C54 B15 B20 B21 -1(3) . . . . ?
C54 B15 B20 B22 -64(3) . . . . ?
C54 B16 B20 B15 -37.8(19) . . . . ?
C54 B16 B20 B19 1(3) . . . . ?
C54 B16 B20 B21 98(2) . . . . ?
C54 B16 B20 B22 64(2) . . . . ?
C54 B16 B21 B12 40(2) . . . . ?
C54 B16 B21 B17 7(3) . . . . ?
C54 B16 B21 B20 -99(2) . . . . ?
C54 B16 B21 B22 -64(2) . . . . ?
C55 N5 C59 C58 7(2) . . . . ?
C55 N5 C59 C60 -175.7(16) . . . . ?
C55 C56 C57 C58 -1(3) . . . . ?
C55 C56 C57 C75 -179(2) . . . . ?
C56 C57 C58 C59 0(3) . . . . ?
C56 C57 C75 C80 -22(3) . . . . ?
C56 C57 C75 C76 158.6(19) . . . . ?
C57 C58 C59 N5 -3(3) . . . . ?
C57 C58 C59 C60 179.9(19) . . . . ?
C58 C57 C75 C80 159.8(18) . . . . ?
C58 C57 C75 C76 -20(3) . . . . ?
C58 C59 C60 N6 -173.5(16) . . . . ?
C58 C59 C60 C61 13(3) . . . . ?
C59 N5 C55 C56 -9(2) . . . . ?
C59 C60 C61 C62 175.6(18) . . . . ?
C60 N6 C64 C63 -1(2) . . . . ?
C60 C61 C62 C63 4(3) . . . . ?
C60 C61 C62 C65 175.2(18) . . . . ?
C61 C62 C63 C64 -8(3) . . . . ?
C61 C62 C65 C66 156(2) . . . . ?
C61 C62 C65 C70 -18(3) . . . . ?
C62 C63 C64 N6 7(3) . . . . ?
C62 C65 C66 C67 178(2) . . . . ?
C62 C65 C70 C69 178(2) . . . . ?
C63 C62 C65 C66 -33(3) . . . . ?
C63 C62 C65 C70 153(2) . . . . ?
C64 N6 C60 C59 -178.0(14) . . . . ?
C64 N6 C60 C61 -4(2) . . . . ?
C65 C62 C63 C64 -179.7(18) . . . . ?
C65 C66 C67 C68 8(4) . . . . ?
C66 C65 C70 C69 5(4) . . . . ?
C66 C67 C68 C69 -3(4) . . . . ?
C66 C67 C68 C71 174(3) . . . . ?
C67 C68 C69 C70 0(4) . . . . ?
C67 C68 C71 C72 -4(4) . . . . ?
C67 C68 C71 C73 -115(4) . . . . ?
C67 C68 C71 C74 121(4) . . . . ?
C68 C69 C70 C65 -1(4) . . . . ?
C69 C68 C71 C72 174(2) . . . . ?
C69 C68 C71 C73 62(4) . . . . ?
C69 C68 C71 C74 -61(3) . . . . ?
C70 C65 C66 C67 -8(4) . . . . ?
C71 C68 C69 C70 -178(2) . . . . ?
C80 C79 C78 C77 0.0 . . . . ?
C80 C79 C78 C81 -166(3) . . . . ?
C79 C80 C75 C57 -180(2) . . . . ?
C79 C80 C75 C76 0.0 . . . . ?
C79 C78 C77 C76 0.0 . . . . ?
C79 C78 C81 C82 -7(3) . . . . ?
C79 C78 C81 C83 -120(3) . . . . ?
C79 C78 C81 C84 121(3) . . . . ?
C78 C77 C76 C75 0.0 . . . . ?
C77 C78 C81 C82 -173.0(18) . . . . ?
C77 C78 C81 C83 74(3) . . . . ?
C77 C78 C81 C84 -46(4) . . . . ?
C77 C76 C75 C57 180(2) . . . . ?
C77 C76 C75 C80 0.0 . . . . ?
C75 C57 C58 C59 179(2) . . . . ?
C75 C80 C79 C78 0.0 . . . . ?
C81 C78 C77 C76 167(3) . . . . ?
B12 C54 B13 B14 135.4(19) . . . . ?
B12 C54 B13 B17 34.2(18) . . . . ?
B12 C54 B13 B18 102(2) . . . . ?
B12 C54 B14 B13 -39.8(18) . . . . ?
B12 C54 B14 B15 98(2) . . . . ?
B12 C54 B14 B18 -10(2) . . . . ?
B12 C54 B14 B19 60(2) . . . . ?
B12 C54 B15 B14 -104(2) . . . . ?
B12 C54 B15 B16 36.5(19) . . . . ?
B12 C54 B15 B19 -65(3) . . . . ?
B12 C54 B15 B20 -1(3) . . . . ?
B12 C54 B16 B15 -137(2) . . . . ?
B12 C54 B16 B20 -101(2) . . . . ?
B12 C54 B16 B21 -37.8(19) . . . . ?
B12 B13 B14 C54 41.4(17) . . . . ?
B12 B13 B14 B15 5(2) . . . . ?
B12 B13 B14 B18 -102(2) . . . . ?
B12 B13 B14 B19 -56(3) . . . . ?
B12 B13 B17 B18 147(3) . . . . ?
B12 B13 B17 B21 42(3) . . . . ?
B12 B13 B17 B22 114(3) . . . . ?
B12 B13 B18 B14 101(2) . . . . ?
B12 B13 B18 B17 -27(2) . . . . ?
B12 B13 B18 B19 61(3) . . . . ?
B12 B13 B18 B22 3(3) . . . . ?
B12 B16 B20 B15 -101(2) . . . . ?
B12 B16 B20 B19 -63(3) . . . . ?
B12 B16 B20 B21 34(2) . . . . ?
B12 B16 B20 B22 0(3) . . . . ?
B12 B16 B21 B17 -33(3) . . . . ?
B12 B16 B21 B20 -140(3) . . . . ?
B12 B16 B21 B22 -104(3) . . . . ?
B12 B17 B18 B13 32(2) . . . . ?
B12 B17 B18 B14 -17(3) . . . . ?
B12 B17 B18 B19 -73(3) . . . . ?
B12 B17 B18 B22 -113(3) . . . . ?
B12 B17 B21 B16 35(3) . . . . ?
B12 B17 B21 B20 101(2) . . . . ?
B12 B17 B21 B22 141(2) . . . . ?
B12 B17 B22 B18 100(3) . . . . ?
B12 B17 B22 B19 54(4) . . . . ?
B12 B17 B22 B20 -6(3) . . . . ?
B12 B17 B22 B21 -42(3) . . . . ?
B12 B21 B22 B17 35(2) . . . . ?
B12 B21 B22 B18 2(3) . . . . ?
B12 B21 B22 B19 -64(3) . . . . ?
B12 B21 B22 B20 -103(2) . . . . ?
B13 C54 B12 B16 -144(2) . . . . ?
B13 C54 B12 B17 -44(2) . . . . ?
B13 C54 B12 B21 -102(3) . . . . ?
B13 C54 B14 B15 138(2) . . . . ?
B13 C54 B14 B18 30.2(18) . . . . ?
B13 C54 B14 B19 99(2) . . . . ?
B13 C54 B15 B14 -41(2) . . . . ?
B13 C54 B15 B16 99(2) . . . . ?
B13 C54 B15 B19 -2(3) . . . . ?
B13 C54 B15 B20 61(3) . . . . ?
B13 C54 B16 B12 32(2) . . . . ?
B13 C54 B16 B15 -105(2) . . . . ?
B13 C54 B16 B20 -69(2) . . . . ?
B13 C54 B16 B21 -6(3) . . . . ?
B13 B12 B16 C54 -32.2(17) . . . . ?
B13 B12 B16 B15 6(2) . . . . ?
B13 B12 B16 B20 66(2) . . . . ?
B13 B12 B16 B21 102(3) . . . . ?
B13 B12 B17 B18 -29(2) . . . . ?
B13 B12 B17 B21 -139(3) . . . . ?
B13 B12 B17 B22 -98(3) . . . . ?
B13 B12 B21 B16 -103(3) . . . . ?
B13 B12 B21 B17 39(3) . . . . ?
B13 B12 B21 B20 -66(3) . . . . ?
B13 B12 B21 B22 0(3) . . . . ?
B13 B14 B15 C54 34.2(15) . . . . ?
B13 B14 B15 B16 -1(2) . . . . ?
B13 B14 B15 B19 -101(2) . . . . ?
B13 B14 B15 B20 -64(2) . . . . ?
B13 B14 B18 B17 44.7(19) . . . . ?
B13 B14 B18 B19 132(2) . . . . ?
B13 B14 B18 B22 103(2) . . . . ?
B13 B14 B19 B15 96(2) . . . . ?
B13 B14 B19 B18 -39(2) . . . . ?
B13 B14 B19 B20 59(3) . . . . ?
B13 B14 B19 B22 -6(3) . . . . ?
B13 B17 B18 B14 -49(2) . . . . ?
B13 B17 B18 B19 -105(2) . . . . ?
B13 B17 B18 B22 -145(2) . . . . ?
B13 B17 B21 B12 -41(2) . . . . ?
B13 B17 B21 B16 -6(4) . . . . ?
B13 B17 B21 B20 61(3) . . . . ?
B13 B17 B21 B22 100(3) . . . . ?
B13 B17 B22 B18 30(2) . . . . ?
B13 B17 B22 B19 -16(3) . . . . ?
B13 B17 B22 B20 -76(3) . . . . ?
B13 B17 B22 B21 -111(3) . . . . ?
B13 B18 B19 B14 45(2) . . . . ?
B13 B18 B19 B15 5(3) . . . . ?
B13 B18 B19 B20 -59(2) . . . . ?
B13 B18 B19 B22 -99(2) . . . . ?
B13 B18 B22 B17 -31(2) . . . . ?
B13 B18 B22 B19 99(2) . . . . ?
B13 B18 B22 B20 59(3) . . . . ?
B13 B18 B22 B21 -3(3) . . . . ?
B14 C54 B12 B13 42.7(19) . . . . ?
B14 C54 B12 B16 -101(2) . . . . ?
B14 C54 B12 B17 -1(3) . . . . ?
B14 C54 B12 B21 -60(3) . . . . ?
B14 C54 B13 B12 -135.4(19) . . . . ?
B14 C54 B13 B17 -101(2) . . . . ?
B14 C54 B13 B18 -33(2) . . . . ?
B14 C54 B15 B16 140.1(19) . . . . ?
B14 C54 B15 B19 38.5(19) . . . . ?
B14 C54 B15 B20 102(2) . . . . ?
B14 C54 B16 B12 101(2) . . . . ?
B14 C54 B16 B15 -36.0(18) . . . . ?
B14 C54 B16 B20 1(2) . . . . ?
B14 C54 B16 B21 64(2) . . . . ?
B14 B13 B17 B12 -102(2) . . . . ?
B14 B13 B17 B18 44.6(19) . . . . ?
B14 B13 B17 B21 -60(3) . . . . ?
B14 B13 B17 B22 12(3) . . . . ?
B14 B13 B18 B17 -127(2) . . . . ?
B14 B13 B18 B19 -39.4(19) . . . . ?
B14 B13 B18 B22 -97(2) . . . . ?
B14 B15 B16 C54 35.9(16) . . . . ?
B14 B15 B16 B12 -3(2) . . . . ?
B14 B15 B16 B20 -101(2) . . . . ?
B14 B15 B16 B21 -62(2) . . . . ?
B14 B15 B19 B18 38(2) . . . . ?
B14 B15 B19 B20 139(2) . . . . ?
B14 B15 B19 B22 103(2) . . . . ?
B14 B15 B20 B16 101(2) . . . . ?
B14 B15 B20 B19 -36(2) . . . . ?
B14 B15 B20 B21 62(3) . . . . ?
B14 B15 B20 B22 -1(3) . . . . ?
B14 B18 B19 B15 -41(2) . . . . ?
B14 B18 B19 B20 -104(2) . . . . ?
B14 B18 B19 B22 -144(3) . . . . ?
B14 B18 B22 B17 -100(2) . . . . ?
B14 B18 B22 B19 30(2) . . . . ?
B14 B18 B22 B20 -10(3) . . . . ?
B14 B18 B22 B21 -72(2) . . . . ?
B14 B19 B20 B15 39(2) . . . . ?
B14 B19 B20 B16 -2(3) . . . . ?
B14 B19 B20 B21 -63(2) . . . . ?
B14 B19 B20 B22 -102(2) . . . . ?
B14 B19 B22 B17 13(3) . . . . ?
B14 B19 B22 B18 -32(2) . . . . ?
B14 B19 B22 B20 103(2) . . . . ?
B14 B19 B22 B21 64(3) . . . . ?
B15 C54 B12 B13 106(2) . . . . ?
B15 C54 B12 B16 -38(2) . . . . ?
B15 C54 B12 B17 62(3) . . . . ?
B15 C54 B12 B21 3(3) . . . . ?
B15 C54 B13 B12 -97(2) . . . . ?
B15 C54 B13 B14 38.4(19) . . . . ?
B15 C54 B13 B17 -63(3) . . . . ?
B15 C54 B13 B18 5(3) . . . . ?
B15 C54 B14 B13 -138(2) . . . . ?
B15 C54 B14 B18 -108(2) . . . . ?
B15 C54 B14 B19 -38.6(19) . . . . ?
B15 C54 B16 B12 137(2) . . . . ?
B15 C54 B16 B20 36.8(18) . . . . ?
B15 C54 B16 B21 100(2) . . . . ?
B15 B14 B18 B13 -92(2) . . . . ?
B15 B14 B18 B17 -48(3) . . . . ?
B15 B14 B18 B19 40(2) . . . . ?
B15 B14 B18 B22 10(3) . . . . ?
B15 B14 B19 B18 -136(2) . . . . ?
B15 B14 B19 B20 -37(2) . . . . ?
B15 B14 B19 B22 -103(3) . . . . ?
B15 B16 B20 B19 38(2) . . . . ?
B15 B16 B20 B21 136(3) . . . . ?
B15 B16 B20 B22 102(2) . . . . ?
B15 B16 B21 B12 102(2) . . . . ?
B15 B16 B21 B17 69(3) . . . . ?
B15 B16 B21 B20 -38(2) . . . . ?
B15 B16 B21 B22 -2(3) . . . . ?
B15 B19 B20 B16 -40(2) . . . . ?
B15 B19 B20 B21 -101(2) . . . . ?
B15 B19 B20 B22 -140(2) . . . . ?
B15 B19 B22 B17 -54(3) . . . . ?
B15 B19 B22 B18 -99(2) . . . . ?
B15 B19 B22 B20 36(2) . . . . ?
B15 B19 B22 B21 -3(3) . . . . ?
B15 B20 B21 B12 3(3) . . . . ?
B15 B20 B21 B16 41(2) . . . . ?
B15 B20 B21 B17 -60(3) . . . . ?
B15 B20 B21 B22 -101(2) . . . . ?
B15 B20 B22 B17 70(3) . . . . ?
B15 B20 B22 B18 7(3) . . . . ?
B15 B20 B22 B19 -35(2) . . . . ?
B15 B20 B22 B21 100(2) . . . . ?
B16 C54 B12 B13 144(2) . . . . ?
B16 C54 B12 B17 100(3) . . . . ?
B16 C54 B12 B21 42(2) . . . . ?
B16 C54 B13 B12 -31.3(19) . . . . ?
B16 C54 B13 B14 104.1(19) . . . . ?
B16 C54 B13 B17 3(3) . . . . ?
B16 C54 B13 B18 71(3) . . . . ?
B16 C54 B14 B13 -101(2) . . . . ?
B16 C54 B14 B15 36.8(18) . . . . ?
B16 C54 B14 B18 -71(2) . . . . ?
B16 C54 B14 B19 -2(3) . . . . ?
B16 C54 B15 B14 -140.1(19) . . . . ?
B16 C54 B15 B19 -102(2) . . . . ?
B16 C54 B15 B20 -38(2) . . . . ?
B16 B12 B13 C54 33.5(18) . . . . ?
B16 B12 B13 B14 -7(2) . . . . ?
B16 B12 B13 B17 -101(2) . . . . ?
B16 B12 B13 B18 -69(3) . . . . ?
B16 B12 B17 B13 105(3) . . . . ?
B16 B12 B17 B18 76(3) . . . . ?
B16 B12 B17 B21 -34(3) . . . . ?
B16 B12 B17 B22 7(4) . . . . ?
B16 B12 B21 B17 143(3) . . . . ?
B16 B12 B21 B20 38(2) . . . . ?
B16 B12 B21 B22 104(3) . . . . ?
B16 B15 B19 B14 -101(2) . . . . ?
B16 B15 B19 B18 -63(2) . . . . ?
B16 B15 B19 B20 38(2) . . . . ?
B16 B15 B19 B22 2(3) . . . . ?
B16 B15 B20 B19 -137(2) . . . . ?
B16 B15 B20 B21 -38(2) . . . . ?
B16 B15 B20 B22 -101(2) . . . . ?
B16 B20 B21 B12 -38(2) . . . . ?
B16 B20 B21 B17 -101(3) . . . . ?
B16 B20 B21 B22 -142(2) . . . . ?
B16 B20 B22 B17 3(3) . . . . ?
B16 B20 B22 B18 -60(3) . . . . ?
B16 B20 B22 B19 -102(2) . . . . ?
B16 B20 B22 B21 33(2) . . . . ?
B16 B21 B22 B17 103(3) . . . . ?
B16 B21 B22 B18 69(3) . . . . ?
B16 B21 B22 B19 4(3) . . . . ?
B16 B21 B22 B20 -35(2) . . . . ?
B17 B12 B13 C54 135(2) . . . . ?
B17 B12 B13 B14 94(2) . . . . ?
B17 B12 B13 B18 32(2) . . . . ?
B17 B12 B16 C54 -103(3) . . . . ?
B17 B12 B16 B15 -65(3) . . . . ?
B17 B12 B16 B20 -4(3) . . . . ?
B17 B12 B16 B21 32(2) . . . . ?
B17 B12 B21 B16 -143(3) . . . . ?
B17 B12 B21 B20 -105(3) . . . . ?
B17 B12 B21 B22 -39(2) . . . . ?
B17 B13 B14 C54 94(2) . . . . ?
B17 B13 B14 B15 58(2) . . . . ?
B17 B13 B14 B18 -49(2) . . . . ?
B17 B13 B14 B19 -3(3) . . . . ?
B17 B13 B18 B14 127(2) . . . . ?
B17 B13 B18 B19 88(2) . . . . ?
B17 B13 B18 B22 30(2) . . . . ?
B17 B18 B19 B14 104(2) . . . . ?
B17 B18 B19 B15 64(2) . . . . ?
B17 B18 B19 B20 1(2) . . . . ?
B17 B18 B19 B22 -40.0(17) . . . . ?
B17 B18 B22 B19 130(2) . . . . ?
B17 B18 B22 B20 90(2) . . . . ?
B17 B18 B22 B21 28.2(18) . . . . ?
B17 B21 B22 B18 -34(2) . . . . ?
B17 B21 B22 B19 -99(2) . . . . ?
B17 B21 B22 B20 -138(2) . . . . ?
B18 B13 B14 C54 143(2) . . . . ?
B18 B13 B14 B15 106(2) . . . . ?
B18 B13 B14 B19 45(2) . . . . ?
B18 B13 B17 B12 -147(3) . . . . ?
B18 B13 B17 B21 -105(3) . . . . ?
B18 B13 B17 B22 -33(2) . . . . ?
B18 B14 B15 C54 92(2) . . . . ?
B18 B14 B15 B16 56(2) . . . . ?
B18 B14 B15 B19 -44(2) . . . . ?
B18 B14 B15 B20 -7(3) . . . . ?
B18 B14 B19 B15 136(2) . . . . ?
B18 B14 B19 B20 98(2) . . . . ?
B18 B14 B19 B22 33(2) . . . . ?
B18 B17 B21 B12 -103(3) . . . . ?
B18 B17 B21 B16 -68(3) . . . . ?
B18 B17 B21 B20 -2(3) . . . . ?
B18 B17 B21 B22 37(2) . . . . ?
B18 B17 B22 B19 -46(2) . . . . ?
B18 B17 B22 B20 -106(2) . . . . ?
B18 B17 B22 B21 -142(2) . . . . ?
B18 B19 B20 B15 100(2) . . . . ?
B18 B19 B20 B16 59(2) . . . . ?
B18 B19 B20 B21 -1(2) . . . . ?
B18 B19 B20 B22 -40.8(17) . . . . ?
B18 B19 B22 B17 45(2) . . . . ?
B18 B19 B22 B20 135(2) . . . . ?
B18 B19 B22 B21 96(2) . . . . ?
B19 B14 B15 C54 135(2) . . . . ?
B19 B14 B15 B16 100(2) . . . . ?
B19 B14 B15 B20 37(2) . . . . ?
B19 B14 B18 B13 -132(2) . . . . ?
B19 B14 B18 B17 -88(2) . . . . ?
B19 B14 B18 B22 -30(2) . . . . ?
B19 B15 B16 C54 98(2) . . . . ?
B19 B15 B16 B12 59(2) . . . . ?
B19 B15 B16 B20 -39(2) . . . . ?
B19 B15 B16 B21 0(3) . . . . ?
B19 B15 B20 B16 137(2) . . . . ?
B19 B15 B20 B21 98(3) . . . . ?
B19 B15 B20 B22 35(2) . . . . ?
B19 B18 B22 B17 -130(2) . . . . ?
B19 B18 B22 B20 -40.0(19) . . . . ?
B19 B18 B22 B21 -102(2) . . . . ?
B19 B20 B21 B12 65(3) . . . . ?
B19 B20 B21 B16 103(2) . . . . ?
B19 B20 B21 B17 2(3) . . . . ?
B19 B20 B21 B22 -39.4(18) . . . . ?
B19 B20 B22 B17 105(2) . . . . ?
B19 B20 B22 B18 42(2) . . . . ?
B19 B20 B22 B21 135(2) . . . . ?
B20 B15 B16 C54 137(2) . . . . ?
B20 B15 B16 B12 98(2) . . . . ?
B20 B15 B16 B21 39(2) . . . . ?
B20 B15 B19 B14 -139(2) . . . . ?
B20 B15 B19 B18 -101(2) . . . . ?
B20 B15 B19 B22 -36(2) . . . . ?
B20 B16 B21 B12 140(3) . . . . ?
B20 B16 B21 B17 106(3) . . . . ?
B20 B16 B21 B22 35(2) . . . . ?
B20 B19 B22 B17 -90(2) . . . . ?
B20 B19 B22 B18 -135(2) . . . . ?
B20 B19 B22 B21 -39.1(19) . . . . ?
B20 B21 B22 B17 138(2) . . . . ?
B20 B21 B22 B18 105(2) . . . . ?
B20 B21 B22 B19 39.0(19) . . . . ?
B21 B12 B13 C54 100(2) . . . . ?
B21 B12 B13 B14 60(3) . . . . ?
B21 B12 B13 B17 -35(2) . . . . ?
B21 B12 B13 B18 -3(3) . . . . ?
B21 B12 B16 C54 -134(2) . . . . ?
B21 B12 B16 B15 -96(2) . . . . ?
B21 B12 B16 B20 -36(2) . . . . ?
B21 B12 B17 B13 139(3) . . . . ?
B21 B12 B17 B18 110(3) . . . . ?
B21 B12 B17 B22 41(3) . . . . ?
B21 B16 B20 B15 -136(3) . . . . ?
B21 B16 B20 B19 -97(3) . . . . ?
B21 B16 B20 B22 -34(2) . . . . ?
B21 B17 B18 B13 106(3) . . . . ?
B21 B17 B18 B14 57(3) . . . . ?
B21 B17 B18 B19 1(3) . . . . ?
B21 B17 B18 B22 -39(2) . . . . ?
B21 B17 B22 B18 142(2) . . . . ?
B21 B17 B22 B19 96(3) . . . . ?
B21 B17 B22 B20 35(2) . . . . ?
B21 B20 B22 B17 -30.2(18) . . . . ?
B21 B20 B22 B18 -93(2) . . . . ?
B21 B20 B22 B19 -135(2) . . . . ?
B22 B17 B18 B13 145(2) . . . . ?
B22 B17 B18 B14 95(2) . . . . ?
B22 B17 B18 B19 39.5(16) . . . . ?
B22 B17 B21 B12 -141(2) . . . . ?
B22 B17 B21 B16 -106(2) . . . . ?
B22 B17 B21 B20 -39(2) . . . . ?
B22 B18 B19 B14 144(3) . . . . ?
B22 B18 B19 B15 104(2) . . . . ?
B22 B18 B19 B20 40.6(18) . . . . ?
B22 B19 B20 B15 140(2) . . . . ?
B22 B19 B20 B16 100(2) . . . . ?
B22 B19 B20 B21 39.3(17) . . . . ?
B22 B20 B21 B12 104(3) . . . . ?
B22 B20 B21 B16 142(2) . . . . ?
B22 B20 B21 B17 41(2) . . . . ?

loop_
_smtbx_masks_void_nr
_smtbx_masks_void_average_x
_smtbx_masks_void_average_y
_smtbx_masks_void_average_z
_smtbx_masks_void_volume
_smtbx_masks_void_count_electrons
_smtbx_masks_void_content
1 -0.601 -0.252 -0.649 4290.7 589.2 '8 CH3COCH3'
2 -0.116 0.329 0.509 70.7 0.0 ?
3 0.116 0.329 0.991 70.7 0.0 ?
4 -0.116 0.671 0.009 70.7 0.0 ?
5 0.116 0.671 0.491 70.7 0.0 ?
6 0.384 0.171 0.009 70.7 0.0 ?
7 0.384 0.829 0.509 70.7 0.0 ?
8 0.616 0.171 0.491 70.7 0.0 ?
9 0.616 0.829 0.991 70.7 0.0 ?
